data_1542340
loop_
_publ_author_name
'Daniel Beaudoin'
'Olivier Levasseur-Grenon'
'Thierry Maris'
'James D. Wuest'

_publ_section_title
;
 Building Giant Carbocycles by Reversible C-C Bond Formation
;
_journal_name_full 'Angew. Chem. Int. Ed.'
_journal_page_first 894
_journal_page_last 898
_journal_volume 55
_journal_year 2016
_chemical_formula_moiety 'C268 H248, 15(C8 H10)'
_chemical_formula_sum 'C388 H398'
_chemical_formula_weight 5061.04
_space_group_crystal_system triclinic
_space_group_IT_number 2
_space_group_name_Hall '-P 1'
_space_group_name_H-M_alt 'P -1'
_symmetry_space_group_name_Hall '-P 1'
_symmetry_space_group_name_H-M 'P -1'
_atom_sites_solution_hydrogens geom
_atom_sites_solution_primary direct
_audit_creation_date 2014-10-01
_audit_creation_method
;
Olex2 1.2
(compiled 2014.09.19 svn.r3010 for OlexSys, GUI svn.r4874)
;
_cell_angle_alpha 99.349(5)
_cell_angle_beta 97.218(6)
_cell_angle_gamma 114.704(5)
_cell_formula_units_Z 1
_cell_length_a 19.769(3)
_cell_length_b 20.688(2)
_cell_length_c 21.451(3)
_cell_measurement_reflns_used 9947
_cell_measurement_temperature 150
_cell_measurement_theta_max 65.073
_cell_measurement_theta_min 2.421
_cell_volume 7678.8(18)
_computing_cell_refinement
'SAINT (2013) V8.34A; Integration Software for Single Crystal Data. Bruker AXS Inc., Madison, WI 53719-1173.'
_computing_data_collection
;
APEX 2 (2013) Bruker AXS Inc., Madison, WI 53719-1173.
;
_computing_data_reduction
'SAINT (2013) V8.34A; Integration Software for Single Crystal Data. Bruker AXS Inc., Madison, WI 53719-1173.'
_computing_molecular_graphics 'Olex2 (Dolomanov et al., 2009)'
_computing_publication_material 'Olex2 (Dolomanov et al., 2009)'
_computing_structure_refinement 'XL (Sheldrick, 2008)'
_computing_structure_solution 'ShelXS (Sheldrick, 2008)'
_diffrn_ambient_temperature 150
_diffrn_detector 'CCD area detector'
_diffrn_detector_area_resol_mean 8.3
_diffrn_detector_type 'Bruker Platinum 135 CCD Area Detector'
_diffrn_measured_fraction_theta_full 0.989
_diffrn_measured_fraction_theta_max 0.969
_diffrn_measurement_device 'k-geometry diffractometer'
_diffrn_measurement_device_type 'Bruker Microstar X8'
_diffrn_measurement_method '\w scans'
_diffrn_radiation_collimation 'Focusing mirrors'
_diffrn_radiation_monochromator 'Helios Mirror Optics'
_diffrn_radiation_probe x-ray
_diffrn_radiation_type CuK\a
_diffrn_radiation_wavelength 1.54178
_diffrn_reflns_av_R_equivalents 0.0765
_diffrn_reflns_av_unetI/netI 0.0722
_diffrn_reflns_laue_measured_fraction_full 0.989
_diffrn_reflns_laue_measured_fraction_max 0.969
_diffrn_reflns_limit_h_max 24
_diffrn_reflns_limit_h_min -24
_diffrn_reflns_limit_k_max 25
_diffrn_reflns_limit_k_min -18
_diffrn_reflns_limit_l_max 26
_diffrn_reflns_limit_l_min -26
_diffrn_reflns_number 116866
_diffrn_reflns_point_group_measured_fraction_full 0.989
_diffrn_reflns_point_group_measured_fraction_max 0.969
_diffrn_reflns_theta_full 67.679
_diffrn_reflns_theta_max 70.722
_diffrn_reflns_theta_min 2.138
_diffrn_source 'Rotating-anode X-ray tube'
_diffrn_source_target Cu
_diffrn_source_type 'Bruker Microstar/FR591 generator'
_exptl_absorpt_coefficient_mu 0.458
_exptl_absorpt_correction_T_max 0.7534
_exptl_absorpt_correction_T_min 0.5079
_exptl_absorpt_correction_type multi-scan
_exptl_absorpt_process_details
;
SADABS-2014/3 (Bruker,2014) was used for absorption correction.
wR2(int) was 0.1140 before and 0.0884 after correction.
The Ratio of minimum to maximum transmission is 0.6741.
The \l/2 correction factor is 0.00150.
;
_exptl_crystal_colour 'clear light Colorless'
_exptl_crystal_colour_lustre clear
_exptl_crystal_colour_modifier light
_exptl_crystal_colour_primary Colorless
_exptl_crystal_density_diffrn 1.094
_exptl_crystal_description block
_exptl_crystal_F_000 2726
_exptl_crystal_size_max 0.19
_exptl_crystal_size_mid 0.18
_exptl_crystal_size_min 0.06
_refine_diff_density_max 0.680
_refine_diff_density_min -0.464
_refine_diff_density_rms 0.100
_refine_ls_extinction_coef .
_refine_ls_extinction_method none
_refine_ls_goodness_of_fit_ref 1.230
_refine_ls_hydrogen_treatment constr
_refine_ls_matrix_type full
_refine_ls_number_parameters 2016
_refine_ls_number_reflns 28603
_refine_ls_number_restraints 1088
_refine_ls_restrained_S_all 1.248
_refine_ls_R_factor_all 0.1526
_refine_ls_R_factor_gt 0.1120
_refine_ls_shift/su_max 0.000
_refine_ls_shift/su_mean 0.000
_refine_ls_structure_factor_coef Fsqd
_refine_ls_weighting_details 'w=1/[\s^2^(Fo^2^)+(0.2000P)^2^] where P=(Fo^2^+2Fc^2^)/3'
_refine_ls_weighting_scheme calc
_refine_ls_wR_factor_gt 0.3181
_refine_ls_wR_factor_ref 0.3570
_reflns_Friedel_coverage 0.000
_reflns_friedel_fraction_full .
_reflns_friedel_fraction_max .
_reflns_number_gt 16877
_reflns_number_total 28603
_reflns_threshold_expression 'I > 2\s(I)'
_cod_data_source_file jw1674.cif
_cod_data_source_block jw1674
_cod_original_cell_volume 7679.0(17)
_cod_database_code 1542340
_shelx_space_group_comment
;
The symmetry employed for this shelxl refinement is uniquely defined
by the following loop, which should always be used as a source of
symmetry information in preference to the above space-group names.
They are only intended as comments.
;
_shelx_estimated_absorpt_t_max 0.973
_shelx_estimated_absorpt_t_min 0.918
_olex2_refinement_description
;
1. Fixed Uiso
 At 1.2 times of:
  All C(H) groups
 At 1.5 times of:
  All C(H,H,H) groups
2. Restrained distances
 C204-C206 = C205-C207
 1.53 with sigma of 0.01
 C212-C214 = C213-C215
 1.53 with sigma of 0.01
 C237-C239 = C236-C238
 1.53 with sigma of 0.01
 C221-C223 = C220-C222
 1.53 with sigma of 0.01
 C22F-C22G = C22E-C22H
 1.53 with sigma of 0.01
 C244-C246 = C243-C247
 1.53 with sigma of 0.01
 C254-C257 = C255-C256
 1.53 with sigma of 0.01
 C270-C277 = C271-C276
 1.53 with sigma of 0.01
 C278-C285 = C283-C284
 1.53 with sigma of 0.01
 C286-C293 = C291-C292
 1.53 with sigma of 0.01
 C17-C18A = C17-C19A = C17-C20A = C17-C18B = C17-C19B = C17-C20B
 1.53 with sigma of 0.01
 C38-C39A = C38-C40A = C38-C41A = C38-C39B = C38-C40B = C38-C41B
 1.53 with sigma of 0.01
 C42-C43A = C42-C44A = C42-C45A = C42-C43B = C42-C44B = C42-C45B
 1.53 with sigma of 0.01
 C84-C85A = C84-C86A = C84-C87A = C84-C85B = C84-C86B = C84-C87B
 1.53 with sigma of 0.01
 C109-C110 = C109-C111 = C109-C112 = C109-C11A = C109-C11B = C109-C11C
 1.53 with sigma of 0.01
 C203-C206 \\sim C205-C206 \\sim C204-C207 \\sim C200-C207
 with sigma of 0.01
 C211-C214 \\sim C213-C214 \\sim C212-C215 \\sim C208-C215
 with sigma of 0.01
 C216-C223 \\sim C220-C223 \\sim C219-C222 \\sim C221-C222
 with sigma of 0.01
 C250-C256 \\sim C254-C256 \\sim C255-C257 \\sim C253-C257
 with sigma of 0.01
 C22A-C22G \\sim C22E-C22G \\sim C22F-C22H \\sim C22D-C22H
 with sigma of 0.01
 C275-C277 \\sim C271-C277 \\sim C270-C276 \\sim C272-C276
 with sigma of 0.01
 C279-C285 \\sim C283-C285 \\sim C278-C284 \\sim C282-C284
 with sigma of 0.01
 C287-C293 \\sim C291-C293 \\sim C286-C292 \\sim C290-C292
 with sigma of 0.01
3. Uiso/Uaniso restraints and constraints
C200 \\sim C201 \\sim C202 \\sim C203 \\sim C204 \\sim C205 \\sim C206 \\sim
C207 \\sim C208 \\sim C209 \\sim C210 \\sim C211 \\sim C212 \\sim C213 \\sim
C214 \\sim C215: within 1.7A with sigma of 0.01 and sigma for terminal atoms of
0.01
C216 \\sim C217 \\sim C218 \\sim C219 \\sim C220 \\sim C221 \\sim C222 \\sim
C223 \\sim C22A \\sim C22B \\sim C22C \\sim C22D \\sim C22E \\sim C22F \\sim
C22G \\sim C22H: within 1.7A with sigma of 0.01 and sigma for terminal atoms of
0.01
C240 \\sim C241 \\sim C242 \\sim C243 \\sim C244 \\sim C245 \\sim C246 \\sim
C247 \\sim C250 \\sim C251 \\sim C252 \\sim C253 \\sim C254 \\sim C255 \\sim
C256 \\sim C257: within 1.7A with sigma of 0.01 and sigma for terminal atoms of
0.01
C270 \\sim C271 \\sim C272 \\sim C273 \\sim C274 \\sim C275 \\sim C276 \\sim
C277 \\sim C278 \\sim C279 \\sim C280 \\sim C281 \\sim C282 \\sim C283 \\sim
C284 \\sim C285 \\sim C286 \\sim C287 \\sim C288 \\sim C289 \\sim C290 \\sim
C291 \\sim C292 \\sim C293: within 1.7A with sigma of 0.01 and sigma for
terminal atoms of 0.01
C17 \\sim C18A \\sim C19A \\sim C20A \\sim C18B \\sim C19B \\sim C20B: within
1.7A with sigma of 0.01 and sigma for terminal atoms of 0.01
C38 \\sim C39A \\sim C40A \\sim C41A \\sim C39B \\sim C40B \\sim C41B: within
1.7A with sigma of 0.01 and sigma for terminal atoms of 0.01
C42 \\sim C43A \\sim C44A \\sim C45A \\sim C43B \\sim C44B \\sim C45B: within
1.7A with sigma of 0.01 and sigma for terminal atoms of 0.01
C109 \\sim C110 \\sim C111 \\sim C112 \\sim C11A \\sim C11B \\sim C11C: within
1.7A with sigma of 0.01 and sigma for terminal atoms of 0.01
Uanis(C18A) = Uanis(C18B)
Uanis(C19A) = Uanis(C19B)
Uanis(C20A) = Uanis(C20B)
Uanis(C39A) = Uanis(C39B)
Uanis(C40A) = Uanis(C40B)
Uanis(C41A) = Uanis(C41B)
Uanis(C45A) = Uanis(C45B)
Uanis(C43A) = Uanis(C43B)
Uanis(C44A) = Uanis(C44B)
Uanis(C110) = Uanis(C11A)
Uanis(C111) = Uanis(C11B)
4. Others
 Sof(C18B)=Sof(H18D)=Sof(H18E)=Sof(H18F)=Sof(C19B)=Sof(H19D)=Sof(H19E)=
 Sof(H19F)=Sof(C20B)=Sof(H20D)=Sof(H20E)=Sof(H20F)=1-FVAR(1)
 Sof(C18A)=Sof(H18A)=Sof(H18B)=Sof(H18C)=Sof(C19A)=Sof(H19A)=Sof(H19B)=
 Sof(H19C)=Sof(C20A)=Sof(H20A)=Sof(H20B)=Sof(H20C)=FVAR(1)
 Sof(C39B)=Sof(H39D)=Sof(H39E)=Sof(H39F)=Sof(C40B)=Sof(H40D)=Sof(H40E)=
 Sof(H40F)=Sof(C41B)=Sof(H41D)=Sof(H41E)=Sof(H41F)=1-FVAR(2)
 Sof(C39A)=Sof(H39A)=Sof(H39B)=Sof(H39C)=Sof(C40A)=Sof(H40A)=Sof(H40B)=
 Sof(H40C)=Sof(C41A)=Sof(H41A)=Sof(H41B)=Sof(H41C)=FVAR(2)
 Sof(C85B)=Sof(H85D)=Sof(H85E)=Sof(H85F)=Sof(C86B)=Sof(H86D)=Sof(H86E)=
 Sof(H86F)=Sof(C87B)=Sof(H87D)=Sof(H87E)=Sof(H87F)=1-FVAR(3)
 Sof(C85A)=Sof(H85A)=Sof(H85B)=Sof(H85C)=Sof(C86A)=Sof(H86A)=Sof(H86B)=
 Sof(H86C)=Sof(C87A)=Sof(H87A)=Sof(H87B)=Sof(H87C)=FVAR(3)
 Sof(C22A)=Sof(H22J)=Sof(C22B)=Sof(H22K)=Sof(C22C)=Sof(H22L)=Sof(C22D)=
 Sof(H22M)=Sof(C22E)=Sof(C22F)=Sof(C22G)=Sof(H22N)=Sof(H22O)=Sof(H22P)=
 Sof(C22H)=Sof(H22Q)=Sof(H22R)=Sof(H22S)=1-FVAR(4)
 Sof(C216)=Sof(H216)=Sof(C217)=Sof(H217)=Sof(C218)=Sof(H218)=Sof(C219)=
 Sof(H219)=Sof(C220)=Sof(C221)=Sof(C222)=Sof(H22D)=Sof(H22E)=Sof(H22F)=
 Sof(C223)=Sof(H22G)=Sof(H22H)=Sof(H22I)=FVAR(4)
 Sof(C250)=Sof(H250)=Sof(C251)=Sof(H251)=Sof(C252)=Sof(H252)=Sof(C253)=
 Sof(H253)=Sof(C254)=Sof(C255)=Sof(C256)=Sof(H25A)=Sof(H25B)=Sof(H25C)=
 Sof(C257)=Sof(H25D)=Sof(H25E)=Sof(H25F)=1-FVAR(5)
 Sof(C240)=Sof(H240)=Sof(C241)=Sof(H241)=Sof(C242)=Sof(H242)=Sof(C243)=
 Sof(C244)=Sof(C245)=Sof(H245)=Sof(C246)=Sof(H24D)=Sof(H24E)=Sof(H24F)=
 Sof(C247)=Sof(H24G)=Sof(H24H)=Sof(H24I)=FVAR(5)
 Sof(C43A)=Sof(H43A)=Sof(H43B)=Sof(H43C)=Sof(C44A)=Sof(H44A)=Sof(H44B)=
 Sof(H44C)=Sof(C45A)=Sof(H45A)=Sof(H45B)=Sof(H45C)=1-FVAR(6)
 Sof(C43B)=Sof(H43D)=Sof(H43E)=Sof(H43F)=Sof(C44B)=Sof(H44D)=Sof(H44E)=
 Sof(H44F)=Sof(C45B)=Sof(H45D)=Sof(H45E)=Sof(H45F)=FVAR(6)
 Sof(C11A)=Sof(H11J)=Sof(H11K)=Sof(H11L)=Sof(C11B)=Sof(H11M)=Sof(H11N)=
 Sof(H11O)=Sof(C11C)=Sof(H11P)=Sof(H11Q)=Sof(H11R)=1-FVAR(7)
 Sof(C110)=Sof(H11A)=Sof(H11B)=Sof(H11C)=Sof(C111)=Sof(H11D)=Sof(H11E)=
 Sof(H11F)=Sof(C112)=Sof(H11G)=Sof(H11H)=Sof(H11I)=FVAR(7)
 Fixed Sof: C270(0.5) C271(0.5) C272(0.5) H272(0.5) C273(0.5) H273(0.5)
 C274(0.5) H274(0.5) C275(0.5) H275(0.5) C276(0.5) H27A(0.5) H27B(0.5)
 H27C(0.5) C277(0.5) H27D(0.5) H27E(0.5) H27F(0.5) C278(0.5) C279(0.5)
 H279(0.5) C280(0.5) H280(0.5) C281(0.5) H281(0.5) C282(0.5) H282(0.5)
 C283(0.5) C284(0.5) H28A(0.5) H28B(0.5) H28C(0.5) C285(0.5) H28D(0.5)
 H28E(0.5) H28F(0.5) C286(0.5) C287(0.5) H287(0.5) C288(0.5) H288(0.5)
 C289(0.5) H289(0.5) C290(0.5) H290(0.5) C291(0.5) C292(0.5) H29A(0.5)
 H29B(0.5) H29C(0.5) C293(0.5) H29D(0.5) H29E(0.5) H29F(0.5)
5.a Free rotating group:
 C200(C201,C202,C203,C204,C205), C208(C209,C210,C211,C212,C213), C216(C217,
 C218,C219,C220,C221), C232(C233,C234,C235,C236,C237)
5.b Aromatic/amide H refined with riding coordinates:
 C1(H1), C3(H3), C6(H6), C8(H8), C9(H9), C12(H12), C13(H13), C15(H15),
 C27(H27), C29(H29), C30(H30), C33(H33), C34(H34), C36(H36), C47(H47), C48(H48),
  C51(H51), C53(H53), C54(H54), C56(H56), C60(H60), C61(H61), C62(H62),
 C63(H63), C66(H66), C67(H67), C68(H68), C69(H69), C73(H73), C75(H75), C76(H76),
  C79(H79), C80(H80), C82(H82), C94(H94), C96(H96), C97(H97), C100(H100),
 C101(H101), C103(H103), C114(H114), C115(H115), C118(H118), C122(H122),
 C127(H127), C128(H128), C129(H129), C130(H130), C133(H133), C134(H134),
 C135(H135), C136(H136), C200(H200), C201(H201), C202(H202), C203(H203),
 C208(H208), C209(H209), C210(H210), C211(H211), C216(H216), C217(H217),
 C218(H218), C219(H219), C22A(H22J), C22B(H22K), C22C(H22L), C22D(H22M),
 C224(H224), C225(H225), C226(H226), C227(H227), C232(H232), C233(H233),
 C234(H234), C235(H235), C240(H240), C241(H241), C242(H242), C245(H245),
 C250(H250), C251(H251), C252(H252), C253(H253), C272(H272), C273(H273),
 C274(H274), C275(H275), C279(H279), C280(H280), C281(H281), C282(H282),
 C287(H287), C288(H288), C289(H289), C290(H290)
5.c Fitted hexagon refined as free rotating group:
 C22A(C22B,C22C,C22D,C22E,C22F), C240(C241,C242,C243,C244,C245), C250(C251,
 C252,C253,C254,C255), C270(C271,C272,C273,C274,C275), C278(C279,C280,C281,C282,
 C283), C286(C287,C288,C289,C290,C291)
5.d Idealised Me refined as rotating group:
 C18A(H18A,H18B,H18C), C19A(H19A,H19B,H19C), C20A(H20A,H20B,H20C), C18B(H18D,
 H18E,H18F), C19B(H19D,H19E,H19F), C20B(H20D,H20E,H20F), C22(H22A,H22B,H22C),
 C23(H23A,H23B,H23C), C24(H24A,H24B,H24C), C39A(H39A,H39B,H39C), C40A(H40A,H40B,
 H40C), C41A(H41A,H41B,H41C), C39B(H39D,H39E,H39F), C40B(H40D,H40E,H40F),
 C41B(H41D,H41E,H41F), C43A(H43A,H43B,H43C), C44A(H44A,H44B,H44C), C45A(H45A,
 H45B,H45C), C43B(H43D,H43E,H43F), C44B(H44D,H44E,H44F), C45B(H45D,H45E,H45F),
 C85A(H85A,H85B,H85C), C86A(H86A,H86B,H86C), C87A(H87A,H87B,H87C), C85B(H85D,
 H85E,H85F), C86B(H86D,H86E,H86F), C87B(H87D,H87E,H87F), C89(H89A,H89B,H89C),
 C90(H90A,H90B,H90C), C91(H91A,H91B,H91C), C106(H10A,H10B,H10C), C107(H10D,H10E,
 H10F), C108(H10G,H10H,H10I), C110(H11A,H11B,H11C), C111(H11D,H11E,H11F),
 C112(H11G,H11H,H11I), C11A(H11J,H11K,H11L), C11B(H11M,H11N,H11O), C11C(H11P,
 H11Q,H11R), C206(H20G,H20H,H20I), C207(H20J,H20K,H20L), C214(H21A,H21B,H21C),
 C215(H21D,H21E,H21F), C222(H22D,H22E,H22F), C223(H22G,H22H,H22I), C22G(H22N,
 H22O,H22P), C22H(H22Q,H22R,H22S), C230(H23D,H23E,H23F), C231(H23G,H23H,H23I),
 C238(H23J,H23K,H23L), C239(H23M,H23N,H23O), C246(H24D,H24E,H24F), C247(H24G,
 H24H,H24I), C256(H25A,H25B,H25C), C257(H25D,H25E,H25F), C276(H27A,H27B,H27C),
 C277(H27D,H27E,H27F), C284(H28A,H28B,H28C), C285(H28D,H28E,H28F), C292(H29A,
 H29B,H29C), C293(H29D,H29E,H29F)
;
_shelx_shelxl_version_number 2014/7
_olex2_submission_special_instructions 'No special instructions were received'

loop_
_space_group_symop_operation_xyz
'x, y, z'
'-x, -y, -z'

loop_
_atom_site_label
_atom_site_type_symbol
_atom_site_fract_x
_atom_site_fract_y
_atom_site_fract_z
_atom_site_U_iso_or_equiv
_atom_site_adp_type
_atom_site_occupancy
_atom_site_site_symmetry_order
_atom_site_calc_flag
_atom_site_refinement_flags_posn
_atom_site_refinement_flags_adp
_atom_site_refinement_flags_occupancy
_atom_site_disorder_assembly
_atom_site_disorder_group
C1 C 1.08473(19) 0.21694(16) 0.89696(16) 0.0565(8) Uani 1 1 d . . . . .
H1 H 1.1010 0.1809 0.8879 0.068 Uiso 1 1 calc R . . . .
C2 C 1.02721(19) 0.21720(15) 0.85172(15) 0.0534(7) Uani 1 1 d . . . . .
C3 C 1.00245(19) 0.27018(16) 0.86905(15) 0.0550(8) Uani 1 1 d . . . . .
H3 H 0.9622 0.2697 0.8410 0.066 Uiso 1 1 calc R . . . .
C4 C 0.99130(19) 0.15608(15) 0.78859(15) 0.0548(8) Uani 1 1 d . . . . .
C5 C 0.9185(2) 0.09482(16) 0.79796(15) 0.0569(8) Uani 1 1 d . . . . .
C6 C 0.8534(2) 0.09692(17) 0.81182(16) 0.0599(8) Uani 1 1 d . . . . .
H6 H 0.8515 0.1416 0.8201 0.072 Uiso 1 1 calc R . . . .
C7 C 0.7901(2) 0.03360(18) 0.81376(18) 0.0659(9) Uani 1 1 d . . . . .
C8 C 0.7973(3) -0.03208(18) 0.8028(2) 0.0731(10) Uani 1 1 d . . . . .
H8 H 0.7556 -0.0755 0.8026 0.088 Uiso 1 1 calc R . . . .
C9 C 0.8631(3) -0.03456(18) 0.79244(19) 0.0719(10) Uani 1 1 d . . . . .
H9 H 0.8665 -0.0786 0.7874 0.086 Uiso 1 1 calc R . . . .
C10 C 0.9248(2) 0.02875(17) 0.78946(16) 0.0616(9) Uani 1 1 d . . . . .
C11 C 0.9991(2) 0.04162(17) 0.77818(17) 0.0646(9) Uani 1 1 d . . . . .
C12 C 1.0352(3) -0.0039(2) 0.7700(2) 0.0770(11) Uani 1 1 d . . . . .
H12 H 1.0091 -0.0531 0.7703 0.092 Uiso 1 1 calc R . . . .
C13 C 1.1081(3) 0.0234(2) 0.76149(19) 0.0790(12) Uani 1 1 d . . . . .
H13 H 1.1303 -0.0081 0.7550 0.095 Uiso 1 1 calc R . . . .
C14 C 1.1508(2) 0.0972(2) 0.76224(18) 0.0733(10) Uani 1 1 d . . . . .
C15 C 1.1148(2) 0.14290(19) 0.77047(16) 0.0631(9) Uani 1 1 d . . . . .
H15 H 1.1416 0.1922 0.7709 0.076 Uiso 1 1 calc R . . . .
C16 C 1.0408(2) 0.11597(17) 0.77796(16) 0.0593(9) Uani 1 1 d . . . . .
C17 C 1.2335(3) 0.1282(2) 0.7531(2) 0.0894(12) Uani 1 1 d D . . . .
C18A C 1.2629(6) 0.0697(5) 0.7580(6) 0.1044(19) Uani 0.542(7) 1 d D . P A 1
H18A H 1.3160 0.0901 0.7566 0.157 Uiso 0.542(7) 1 calc GR . P A 1
H18B H 1.2345 0.0277 0.7225 0.157 Uiso 0.542(7) 1 calc GR . P A 1
H18C H 1.2565 0.0552 0.7980 0.157 Uiso 0.542(7) 1 calc GR . P A 1
C19A C 1.2819(7) 0.2031(6) 0.7981(6) 0.120(3) Uani 0.542(7) 1 d D . P A 1
H19A H 1.3325 0.2225 0.7901 0.180 Uiso 0.542(7) 1 calc GR . P A 1
H19B H 1.2840 0.1990 0.8422 0.180 Uiso 0.542(7) 1 calc GR . P A 1
H19C H 1.2599 0.2354 0.7906 0.180 Uiso 0.542(7) 1 calc GR . P A 1
C20A C 1.2250(7) 0.1335(7) 0.6821(4) 0.106(2) Uani 0.542(7) 1 d D . P A 1
H20A H 1.2063 0.1687 0.6768 0.159 Uiso 0.542(7) 1 calc GR . P A 1
H20B H 1.1898 0.0865 0.6548 0.159 Uiso 0.542(7) 1 calc GR . P A 1
H20C H 1.2738 0.1486 0.6705 0.159 Uiso 0.542(7) 1 calc GR . P A 1
C18B C 1.2846(6) 0.1124(7) 0.8014(6) 0.1044(19) Uani 0.458(7) 1 d D . P A 2
H18D H 1.3357 0.1334 0.7945 0.157 Uiso 0.458(7) 1 calc GR . P A 2
H18E H 1.2659 0.0604 0.7954 0.157 Uiso 0.458(7) 1 calc GR . P A 2
H18F H 1.2844 0.1335 0.8446 0.157 Uiso 0.458(7) 1 calc GR . P A 2
C19B C 1.2755(9) 0.2140(5) 0.7666(7) 0.120(3) Uani 0.458(7) 1 d D . P A 2
H19D H 1.2722 0.2350 0.8088 0.180 Uiso 0.458(7) 1 calc GR . P A 2
H19E H 1.2518 0.2299 0.7346 0.180 Uiso 0.458(7) 1 calc GR . P A 2
H19F H 1.3281 0.2295 0.7647 0.180 Uiso 0.458(7) 1 calc GR . P A 2
C20B C 1.2420(9) 0.1076(8) 0.6843(5) 0.106(2) Uani 0.458(7) 1 d D . P A 2
H20D H 1.2934 0.1368 0.6810 0.159 Uiso 0.458(7) 1 calc GR . P A 2
H20E H 1.2075 0.1164 0.6551 0.159 Uiso 0.458(7) 1 calc GR . P A 2
H20F H 1.2304 0.0567 0.6732 0.159 Uiso 0.458(7) 1 calc GR . P A 2
C21 C 0.7144(2) 0.03144(19) 0.8239(2) 0.0734(10) Uani 1 1 d . . . . .
C22 C 0.6548(3) -0.0092(2) 0.7594(2) 0.0929(13) Uani 1 1 d . . . . .
H22A H 0.6060 -0.0134 0.7656 0.139 Uiso 1 1 calc GR . . . .
H22B H 0.6513 -0.0572 0.7455 0.139 Uiso 1 1 calc GR . . . .
H22C H 0.6700 0.0178 0.7271 0.139 Uiso 1 1 calc GR . . . .
C23 C 0.6873(3) -0.0088(3) 0.8764(3) 0.0948(13) Uani 1 1 d . . . . .
H23A H 0.6811 -0.0580 0.8639 0.142 Uiso 1 1 calc GR . . . .
H23B H 0.6394 -0.0099 0.8820 0.142 Uiso 1 1 calc GR . . . .
H23C H 0.7244 0.0163 0.9164 0.142 Uiso 1 1 calc GR . . . .
C24 C 0.7189(2) 0.1080(2) 0.8437(3) 0.0866(12) Uani 1 1 d . . . . .
H24A H 0.7558 0.1346 0.8836 0.130 Uiso 1 1 calc GR . . . .
H24B H 0.6699 0.1036 0.8494 0.130 Uiso 1 1 calc GR . . . .
H24C H 0.7339 0.1337 0.8105 0.130 Uiso 1 1 calc GR . . . .
C25 C 0.97747(19) 0.18191(15) 0.72294(15) 0.0531(8) Uani 1 1 d . . . . .
C26 C 0.9541(2) 0.11738(16) 0.66261(16) 0.0560(8) Uani 1 1 d . . . . .
C27 C 0.8940(2) 0.04794(16) 0.64638(16) 0.0580(8) Uani 1 1 d . . . . .
H27 H 0.8600 0.0341 0.6735 0.070 Uiso 1 1 calc R . . . .
C28 C 0.8838(2) -0.00229(17) 0.58876(18) 0.0644(9) Uani 1 1 d . . . . .
C29 C 0.9349(2) 0.02055(19) 0.54930(19) 0.0732(10) Uani 1 1 d . . . . .
H29 H 0.9281 -0.0115 0.5107 0.088 Uiso 1 1 calc R . . . .
C30 C 0.9960(2) 0.09006(18) 0.56556(18) 0.0683(9) Uani 1 1 d . . . . .
H30 H 1.0301 0.1041 0.5385 0.082 Uiso 1 1 calc R . . . .
C31 C 1.0054(2) 0.13823(16) 0.62283(17) 0.0595(8) Uani 1 1 d . . . . .
C32 C 1.0667(2) 0.21238(17) 0.65188(16) 0.0579(8) Uani 1 1 d . . . . .
C33 C 1.1302(2) 0.25483(19) 0.63231(19) 0.0686(9) Uani 1 1 d . . . . .
H33 H 1.1387 0.2384 0.5925 0.082 Uiso 1 1 calc R . . . .
C34 C 1.1823(2) 0.32288(19) 0.67191(19) 0.0690(9) Uani 1 1 d . . . . .
H34 H 1.2252 0.3520 0.6580 0.083 Uiso 1 1 calc R . . . .
C35 C 1.1709(2) 0.34771(17) 0.73219(17) 0.0602(8) Uani 1 1 d . . . . .
C36 C 1.1063(2) 0.30416(16) 0.75130(17) 0.0576(8) Uani 1 1 d . . . . .
H36 H 1.0983 0.3203 0.7915 0.069 Uiso 1 1 calc R . . . .
C37 C 1.05264(19) 0.23662(16) 0.71198(15) 0.0553(8) Uani 1 1 d . . . . .
C38 C 0.8190(2) -0.08035(18) 0.57254(18) 0.0777(10) Uani 1 1 d D . . . .
C39A C 0.8150(8) -0.1285(6) 0.5089(5) 0.0991(19) Uani 0.466(8) 1 d D . P B 1
H39A H 0.7674 -0.1723 0.4974 0.149 Uiso 0.466(8) 1 calc GR . P B 1
H39B H 0.8564 -0.1414 0.5138 0.149 Uiso 0.466(8) 1 calc GR . P B 1
H39C H 0.8186 -0.1023 0.4755 0.149 Uiso 0.466(8) 1 calc GR . P B 1
C40A C 0.8314(8) -0.1206(5) 0.6242(5) 0.104(2) Uani 0.466(8) 1 d D . P B 1
H40A H 0.8204 -0.1018 0.6636 0.156 Uiso 0.466(8) 1 calc GR . P B 1
H40B H 0.8834 -0.1129 0.6322 0.156 Uiso 0.466(8) 1 calc GR . P B 1
H40C H 0.7980 -0.1720 0.6091 0.156 Uiso 0.466(8) 1 calc GR . P B 1
C41A C 0.7436(5) -0.0772(6) 0.5726(7) 0.095(2) Uani 0.466(8) 1 d D . P B 1
H41A H 0.7044 -0.1251 0.5706 0.142 Uiso 0.466(8) 1 calc GR . P B 1
H41B H 0.7306 -0.0604 0.5358 0.142 Uiso 0.466(8) 1 calc GR . P B 1
H41C H 0.7482 -0.0439 0.6116 0.142 Uiso 0.466(8) 1 calc GR . P B 1
C39B C 0.8555(6) -0.1281(4) 0.5929(6) 0.0991(19) Uani 0.534(8) 1 d D . P B 2
H39D H 0.8739 -0.1137 0.6390 0.149 Uiso 0.534(8) 1 calc GR . P B 2
H39E H 0.8972 -0.1219 0.5720 0.149 Uiso 0.534(8) 1 calc GR . P B 2
H39F H 0.8182 -0.1786 0.5806 0.149 Uiso 0.534(8) 1 calc GR . P B 2
C40B C 0.7918(7) -0.1071(5) 0.4989(4) 0.104(2) Uani 0.534(8) 1 d D . P B 2
H40D H 0.7577 -0.1585 0.4877 0.156 Uiso 0.534(8) 1 calc GR . P B 2
H40E H 0.8349 -0.0986 0.4793 0.156 Uiso 0.534(8) 1 calc GR . P B 2
H40F H 0.7656 -0.0809 0.4834 0.156 Uiso 0.534(8) 1 calc GR . P B 2
C41B C 0.7545(5) -0.0882(5) 0.6073(6) 0.095(2) Uani 0.534(8) 1 d D . P B 2
H41D H 0.7744 -0.0729 0.6532 0.142 Uiso 0.534(8) 1 calc GR . P B 2
H41E H 0.7168 -0.1385 0.5961 0.142 Uiso 0.534(8) 1 calc GR . P B 2
H41F H 0.7317 -0.0582 0.5946 0.142 Uiso 0.534(8) 1 calc GR . P B 2
C42 C 1.2286(2) 0.42154(18) 0.77756(18) 0.0702(9) Uani 1 1 d D . . . .
C43A C 1.2878(5) 0.4700(4) 0.7439(4) 0.087(2) Uani 0.636(6) 1 d D . P C 1
H43A H 1.2621 0.4781 0.7071 0.130 Uiso 0.636(6) 1 calc GR . P C 1
H43B H 1.3176 0.4461 0.7299 0.130 Uiso 0.636(6) 1 calc GR . P C 1
H43C H 1.3208 0.5162 0.7737 0.130 Uiso 0.636(6) 1 calc GR . P C 1
C44A C 1.1855(4) 0.4660(3) 0.7998(4) 0.0874(17) Uani 0.636(6) 1 d D . P C 1
H44A H 1.1462 0.4377 0.8200 0.131 Uiso 0.636(6) 1 calc GR . P C 1
H44B H 1.1631 0.4767 0.7629 0.131 Uiso 0.636(6) 1 calc GR . P C 1
H44C H 1.2207 0.5109 0.8301 0.131 Uiso 0.636(6) 1 calc GR . P C 1
C45A C 1.2661(5) 0.4076(4) 0.8348(4) 0.092(2) Uani 0.636(6) 1 d D . P C 1
H45A H 1.2888 0.3765 0.8208 0.137 Uiso 0.636(6) 1 calc GR . P C 1
H45B H 1.2288 0.3840 0.8588 0.137 Uiso 0.636(6) 1 calc GR . P C 1
H45C H 1.3048 0.4532 0.8620 0.137 Uiso 0.636(6) 1 calc GR . P C 1
C43B C 1.2560(9) 0.4792(7) 0.7403(7) 0.087(2) Uani 0.364(6) 1 d D . P C 2
H43D H 1.2132 0.4825 0.7172 0.130 Uiso 0.364(6) 1 calc GR . P C 2
H43E H 1.2831 0.4667 0.7101 0.130 Uiso 0.364(6) 1 calc GR . P C 2
H43F H 1.2894 0.5256 0.7697 0.130 Uiso 0.364(6) 1 calc GR . P C 2
C44B C 1.1996(7) 0.4407(6) 0.8375(6) 0.0874(17) Uani 0.364(6) 1 d D . P C 2
H44D H 1.1594 0.4537 0.8253 0.131 Uiso 0.364(6) 1 calc GR . P C 2
H44E H 1.2407 0.4812 0.8687 0.131 Uiso 0.364(6) 1 calc GR . P C 2
H44F H 1.1805 0.3991 0.8562 0.131 Uiso 0.364(6) 1 calc GR . P C 2
C45B C 1.2966(7) 0.4085(8) 0.8066(8) 0.092(2) Uani 0.364(6) 1 d D . P C 2
H45D H 1.3317 0.4508 0.8399 0.137 Uiso 0.364(6) 1 calc GR . P C 2
H45E H 1.3220 0.4002 0.7732 0.137 Uiso 0.364(6) 1 calc GR . P C 2
H45F H 1.2779 0.3665 0.8248 0.137 Uiso 0.364(6) 1 calc GR . P C 2
C46 C 0.91817(19) 0.21277(15) 0.71679(14) 0.0514(7) Uani 1 1 d . . . . .
C47 C 0.8395(2) 0.16695(16) 0.69975(16) 0.0574(8) Uani 1 1 d . . . . .
H47 H 0.8224 0.1165 0.6922 0.069 Uiso 1 1 calc R . . . .
C48 C 0.78617(19) 0.19396(16) 0.69372(16) 0.0555(8) Uani 1 1 d . . . . .
H48 H 0.7343 0.1622 0.6831 0.067 Uiso 1 1 calc R . . . .
C49 C 0.81119(19) 0.26918(16) 0.70380(15) 0.0534(7) Uani 1 1 d . . . . .
C50 C 0.88825(18) 0.31471(15) 0.71835(15) 0.0516(7) Uani 1 1 d . . . . .
C51 C 0.94131(19) 0.28788(16) 0.72458(15) 0.0526(7) Uani 1 1 d . . . . .
H51 H 0.9930 0.3201 0.7341 0.063 Uiso 1 1 calc R . . . .
C52 C 0.76979(19) 0.31417(15) 0.70301(15) 0.0532(7) Uani 1 1 d . . . . .
C53 C 0.69339(19) 0.29687(16) 0.69240(16) 0.0556(8) Uani 1 1 d . . . . .
H53 H 0.6568 0.2482 0.6810 0.067 Uiso 1 1 calc R . . . .
C54 C 0.6714(2) 0.35307(16) 0.69887(16) 0.0556(8) Uani 1 1 d . . . . .
H54 H 0.6197 0.3411 0.6915 0.067 Uiso 1 1 calc R . . . .
C55 C 0.72499(19) 0.42730(15) 0.71624(15) 0.0516(7) Uani 1 1 d . . . . .
C56 C 0.8013(2) 0.44307(16) 0.72427(15) 0.0540(8) Uani 1 1 d . . . . .
H56 H 0.8381 0.4916 0.7339 0.065 Uiso 1 1 calc R . . . .
C57 C 0.82337(19) 0.38775(15) 0.71814(15) 0.0532(7) Uani 1 1 d . . . . .
C58 C 0.90419(19) 0.39468(16) 0.72791(16) 0.0559(8) Uani 1 1 d . . . . .
C59 C 0.9538(2) 0.44293(17) 0.79300(18) 0.0638(9) Uani 1 1 d . . . . .
C60 C 0.9412(3) 0.4334(2) 0.85358(19) 0.0784(11) Uani 1 1 d . . . . .
H60 H 0.8984 0.3940 0.8585 0.094 Uiso 1 1 calc R . . . .
C61 C 0.9957(4) 0.4857(3) 0.9072(2) 0.1036(17) Uani 1 1 d . . . . .
H61 H 0.9890 0.4815 0.9488 0.124 Uiso 1 1 calc R . . . .
C62 C 1.0590(3) 0.5432(3) 0.8990(3) 0.1074(18) Uani 1 1 d . . . . .
H62 H 1.0945 0.5771 0.9354 0.129 Uiso 1 1 calc R . . . .
C63 C 1.0713(3) 0.5522(2) 0.8393(3) 0.1045(17) Uani 1 1 d . . . . .
H63 H 1.1144 0.5916 0.8349 0.125 Uiso 1 1 calc R . . . .
C64 C 1.0184(2) 0.50152(18) 0.7852(2) 0.0761(11) Uani 1 1 d . . . . .
C65 C 1.0158(2) 0.4954(2) 0.7154(2) 0.0758(11) Uani 1 1 d . . . . .
C66 C 1.0678(3) 0.5377(2) 0.6816(3) 0.0988(15) Uani 1 1 d . . . . .
H66 H 1.1126 0.5788 0.7036 0.119 Uiso 1 1 calc R . . . .
C67 C 1.0498(4) 0.5161(3) 0.6141(3) 0.1075(16) Uani 1 1 d . . . . .
H67 H 1.0831 0.5435 0.5909 0.129 Uiso 1 1 calc R . . . .
C68 C 0.9848(3) 0.4561(3) 0.5819(3) 0.0960(14) Uani 1 1 d . . . . .
H68 H 0.9743 0.4432 0.5370 0.115 Uiso 1 1 calc R . . . .
C69 C 0.9338(3) 0.4135(2) 0.6144(2) 0.0757(10) Uani 1 1 d . . . . .
H69 H 0.8893 0.3726 0.5917 0.091 Uiso 1 1 calc R . . . .
C70 C 0.9505(2) 0.43314(17) 0.68195(19) 0.0631(9) Uani 1 1 d . . . . .
C71 C 0.69835(19) 0.48840(15) 0.72351(15) 0.0537(8) Uani 1 1 d . . . . .
C72 C 0.62995(19) 0.46753(16) 0.66781(16) 0.0564(8) Uani 1 1 d . . . . .
C73 C 0.55512(19) 0.41331(16) 0.65576(16) 0.0554(8) Uani 1 1 d . . . . .
H73 H 0.5405 0.3830 0.6842 0.066 Uiso 1 1 calc R . . . .
C74 C 0.5015(2) 0.40368(18) 0.60144(17) 0.0633(9) Uani 1 1 d . . . . .
C75 C 0.5249(2) 0.4495(2) 0.55996(18) 0.0700(10) Uani 1 1 d . . . . .
H75 H 0.4899 0.4434 0.5235 0.084 Uiso 1 1 calc R . . . .
C76 C 0.5988(2) 0.5042(2) 0.57120(19) 0.0693(9) Uani 1 1 d . . . . .
H76 H 0.6135 0.5344 0.5427 0.083 Uiso 1 1 calc R . . . .
C77 C 0.6505(2) 0.51304(17) 0.62573(17) 0.0598(8) Uani 1 1 d . . . . .
C78 C 0.7299(2) 0.56877(17) 0.65072(17) 0.0616(9) Uani 1 1 d . . . . .
C79 C 0.7748(2) 0.6272(2) 0.6272(2) 0.0729(10) Uani 1 1 d . . . . .
H79 H 0.7562 0.6346 0.5884 0.087 Uiso 1 1 calc R . . . .
C80 C 0.8483(2) 0.67461(19) 0.6625(2) 0.0735(10) Uani 1 1 d . . . . .
H80 H 0.8787 0.7137 0.6467 0.088 Uiso 1 1 calc R . . . .
C81 C 0.8773(2) 0.66495(17) 0.72119(19) 0.0659(9) Uani 1 1 d . . . . .
C82 C 0.8309(2) 0.60599(15) 0.74428(18) 0.0594(8) Uani 1 1 d . . . . .
H82 H 0.8489 0.5990 0.7836 0.071 Uiso 1 1 calc R . . . .
C83 C 0.7574(2) 0.55742(16) 0.70841(16) 0.0563(8) Uani 1 1 d . . . . .
C84 C 0.4193(2) 0.34491(19) 0.58982(18) 0.0729(10) Uani 1 1 d D . . . .
C85A C 0.4191(5) 0.2680(4) 0.5834(6) 0.094(3) Uani 0.531(10) 1 d D . P D 1
H85A H 0.4522 0.2691 0.6208 0.142 Uiso 0.531(10) 1 calc GR . P D 1
H85B H 0.4367 0.2567 0.5453 0.142 Uiso 0.531(10) 1 calc GR . P D 1
H85C H 0.3682 0.2312 0.5802 0.142 Uiso 0.531(10) 1 calc GR . P D 1
C86A C 0.3852(5) 0.3541(6) 0.6501(4) 0.098(3) Uani 0.531(10) 1 d D . P D 1
H86A H 0.3356 0.3139 0.6438 0.147 Uiso 0.531(10) 1 calc GR . P D 1
H86B H 0.3811 0.3993 0.6563 0.147 Uiso 0.531(10) 1 calc GR . P D 1
H86C H 0.4179 0.3550 0.6877 0.147 Uiso 0.531(10) 1 calc GR . P D 1
C87A C 0.3620(5) 0.3393(6) 0.5330(5) 0.099(4) Uani 0.531(10) 1 d D . P D 1
H87A H 0.3130 0.3006 0.5319 0.148 Uiso 0.531(10) 1 calc GR . P D 1
H87B H 0.3779 0.3289 0.4936 0.148 Uiso 0.531(10) 1 calc GR . P D 1
H87C H 0.3588 0.3848 0.5373 0.148 Uiso 0.531(10) 1 calc GR . P D 1
C85B C 0.3981(9) 0.3071(7) 0.5168(4) 0.122(6) Uani 0.469(10) 1 d D . P D 2
H85D H 0.4281 0.2816 0.5085 0.183 Uiso 0.469(10) 1 calc GR . P D 2
H85E H 0.4080 0.3434 0.4919 0.183 Uiso 0.469(10) 1 calc GR . P D 2
H85F H 0.3449 0.2729 0.5049 0.183 Uiso 0.469(10) 1 calc GR . P D 2
C86B C 0.4041(6) 0.2960(6) 0.6334(6) 0.095(4) Uani 0.469(10) 1 d D . P D 2
H86D H 0.3508 0.2623 0.6230 0.143 Uiso 0.469(10) 1 calc GR . P D 2
H86E H 0.4178 0.3242 0.6772 0.143 Uiso 0.469(10) 1 calc GR . P D 2
H86F H 0.4335 0.2692 0.6288 0.143 Uiso 0.469(10) 1 calc GR . P D 2
C87B C 0.3711(6) 0.3884(7) 0.5930(7) 0.115(5) Uani 0.469(10) 1 d D . P D 2
H87D H 0.3184 0.3554 0.5748 0.172 Uiso 0.469(10) 1 calc GR . P D 2
H87E H 0.3886 0.4253 0.5689 0.172 Uiso 0.469(10) 1 calc GR . P D 2
H87F H 0.3768 0.4113 0.6373 0.172 Uiso 0.469(10) 1 calc GR . P D 2
C88 C 0.9599(2) 0.71634(18) 0.7577(2) 0.0736(10) Uani 1 1 d . . . . .
C89 C 0.9781(3) 0.6999(2) 0.8230(2) 0.0919(13) Uani 1 1 d . . . . .
H89A H 1.0299 0.7330 0.8444 0.138 Uiso 1 1 calc GR . . . .
H89B H 0.9716 0.6504 0.8163 0.138 Uiso 1 1 calc GR . . . .
H89C H 0.9443 0.7058 0.8493 0.138 Uiso 1 1 calc GR . . . .
C90 C 1.0145(3) 0.7076(3) 0.7163(3) 0.1067(16) Uani 1 1 d . . . . .
H90A H 1.0662 0.7390 0.7392 0.160 Uiso 1 1 calc GR . . . .
H90B H 1.0053 0.7208 0.6763 0.160 Uiso 1 1 calc GR . . . .
H90C H 1.0064 0.6576 0.7074 0.160 Uiso 1 1 calc GR . . . .
C91 C 0.9712(3) 0.7957(2) 0.7695(3) 0.0984(15) Uani 1 1 d . . . . .
H91A H 0.9365 0.8013 0.7949 0.148 Uiso 1 1 calc GR . . . .
H91B H 0.9615 0.8072 0.7287 0.148 Uiso 1 1 calc GR . . . .
H91C H 1.0227 0.8282 0.7922 0.148 Uiso 1 1 calc GR . . . .
C92 C 0.67719(19) 0.50780(15) 0.79236(15) 0.0528(7) Uani 1 1 d . . . . .
C93 C 0.6202(2) 0.43951(15) 0.81074(15) 0.0560(8) Uani 1 1 d . . . . .
C94 C 0.6305(2) 0.38129(16) 0.82627(16) 0.0572(8) Uani 1 1 d . . . . .
H94 H 0.6776 0.3811 0.8277 0.069 Uiso 1 1 calc R . . . .
C95 C 0.5704(2) 0.32279(17) 0.83980(17) 0.0611(9) Uani 1 1 d . . . . .
C96 C 0.5020(2) 0.32639(19) 0.83957(19) 0.0694(10) Uani 1 1 d . . . . .
H96 H 0.4616 0.2879 0.8485 0.083 Uiso 1 1 calc R . . . .
C97 C 0.4917(2) 0.38557(19) 0.82638(19) 0.0693(9) Uani 1 1 d . . . . .
H97 H 0.4454 0.3871 0.8272 0.083 Uiso 1 1 calc R . . . .
C98 C 0.5510(2) 0.44214(17) 0.81198(17) 0.0601(8) Uani 1 1 d . . . . .
C99 C 0.5560(2) 0.50969(18) 0.79381(17) 0.0627(9) Uani 1 1 d . . . . .
C100 C 0.5026(2) 0.5359(2) 0.7859(2) 0.0745(10) Uani 1 1 d . . . . .
H100 H 0.4540 0.5104 0.7930 0.089 Uiso 1 1 calc R . . . .
C101 C 0.5235(3) 0.6017(2) 0.7669(2) 0.0802(12) Uani 1 1 d . . . . .
H101 H 0.4875 0.6193 0.7610 0.096 Uiso 1 1 calc R . . . .
C102 C 0.5952(3) 0.64180(19) 0.75643(18) 0.0723(11) Uani 1 1 d . . . . .
C103 C 0.6476(2) 0.61377(17) 0.76463(16) 0.0616(9) Uani 1 1 d . . . . .
H103 H 0.6964 0.6396 0.7580 0.074 Uiso 1 1 calc R . . . .
C104 C 0.6283(2) 0.54798(16) 0.78248(16) 0.0563(8) Uani 1 1 d . . . . .
C105 C 0.5787(2) 0.25475(18) 0.85189(19) 0.0697(10) Uani 1 1 d . . . . .
C106 C 0.6623(3) 0.2698(2) 0.8686(2) 0.0809(12) Uani 1 1 d . . . . .
H10A H 0.6849 0.2801 0.8321 0.121 Uiso 1 1 calc GR . . . .
H10B H 0.6652 0.2276 0.8793 0.121 Uiso 1 1 calc GR . . . .
H10C H 0.6892 0.3112 0.9049 0.121 Uiso 1 1 calc GR . . . .
C107 C 0.5380(3) 0.19333(19) 0.7893(2) 0.0859(12) Uani 1 1 d . . . . .
H10D H 0.5619 0.2088 0.7545 0.129 Uiso 1 1 calc GR . . . .
H10E H 0.4854 0.1832 0.7787 0.129 Uiso 1 1 calc GR . . . .
H10F H 0.5415 0.1499 0.7957 0.129 Uiso 1 1 calc GR . . . .
C108 C 0.5412(3) 0.2282(2) 0.9071(2) 0.0815(12) Uani 1 1 d . . . . .
H10G H 0.5519 0.1893 0.9168 0.122 Uiso 1 1 calc GR . . . .
H10H H 0.4870 0.2107 0.8943 0.122 Uiso 1 1 calc GR . . . .
H10I H 0.5610 0.2681 0.9448 0.122 Uiso 1 1 calc GR . . . .
C109 C 0.6168(3) 0.7135(2) 0.7339(2) 0.0954(13) Uani 1 1 d D . . . .
C110 C 0.7045(4) 0.7604(3) 0.7440(4) 0.1052(19) Uani 0.695(7) 1 d D . P E 1
H11A H 0.7145 0.8049 0.7305 0.158 Uiso 0.695(7) 1 calc GR . P E 1
H11B H 0.7251 0.7332 0.7189 0.158 Uiso 0.695(7) 1 calc GR . P E 1
H11C H 0.7278 0.7719 0.7890 0.158 Uiso 0.695(7) 1 calc GR . P E 1
C111 C 0.5902(6) 0.7638(4) 0.7703(5) 0.1110(18) Uani 0.695(7) 1 d D . P E 1
H11D H 0.6056 0.8077 0.7547 0.167 Uiso 0.695(7) 1 calc GR . P E 1
H11E H 0.6124 0.7760 0.8156 0.167 Uiso 0.695(7) 1 calc GR . P E 1
H11F H 0.5356 0.7397 0.7637 0.167 Uiso 0.695(7) 1 calc GR . P E 1
C112 C 0.5835(7) 0.6919(7) 0.6605(4) 0.119(3) Uani 0.695(7) 1 d D . P E 1
H11G H 0.5299 0.6781 0.6530 0.178 Uiso 0.695(7) 1 calc GR . P E 1
H11H H 0.5914 0.6513 0.6406 0.178 Uiso 0.695(7) 1 calc GR . P E 1
H11I H 0.6085 0.7328 0.6422 0.178 Uiso 0.695(7) 1 calc GR . P E 1
C11A C 0.6766(10) 0.7675(6) 0.7939(7) 0.1052(19) Uani 0.305(7) 1 d D . P E 2
H11J H 0.7262 0.7734 0.7888 0.158 Uiso 0.305(7) 1 calc GR . P E 2
H11K H 0.6654 0.7490 0.8315 0.158 Uiso 0.305(7) 1 calc GR . P E 2
H11L H 0.6756 0.8140 0.7989 0.158 Uiso 0.305(7) 1 calc GR . P E 2
C11B C 0.5508(9) 0.7353(9) 0.7427(12) 0.1110(18) Uani 0.305(7) 1 d D . P E 2
H11M H 0.5671 0.7855 0.7409 0.167 Uiso 0.305(7) 1 calc GR . P E 2
H11N H 0.5381 0.7291 0.7838 0.167 Uiso 0.305(7) 1 calc GR . P E 2
H11O H 0.5067 0.7045 0.7087 0.167 Uiso 0.305(7) 1 calc GR . P E 2
C11C C 0.6177(14) 0.6966(16) 0.6623(6) 0.103(4) Uani 0.305(7) 1 d D . P E 2
H11P H 0.6571 0.6820 0.6568 0.154 Uiso 0.305(7) 1 calc GR . P E 2
H11Q H 0.6273 0.7395 0.6461 0.154 Uiso 0.305(7) 1 calc GR . P E 2
H11R H 0.5692 0.6576 0.6390 0.154 Uiso 0.305(7) 1 calc GR . P E 2
C113 C 0.74489(19) 0.55176(15) 0.85083(15) 0.0535(7) Uani 1 1 d . . . . .
C114 C 0.79654(19) 0.52638(15) 0.87303(15) 0.0541(8) Uani 1 1 d . . . . .
H114 H 0.7930 0.4829 0.8491 0.065 Uiso 1 1 calc R . . . .
C115 C 0.85292(19) 0.56326(16) 0.92925(16) 0.0555(8) Uani 1 1 d . . . . .
H115 H 0.8867 0.5450 0.9421 0.067 Uiso 1 1 calc R . . . .
C116 C 0.85830(19) 0.62764(15) 0.96595(16) 0.0539(8) Uani 1 1 d . . . . .
C117 C 0.80897(19) 0.65502(15) 0.94390(15) 0.0543(8) Uani 1 1 d . . . . .
C118 C 0.75358(19) 0.61845(16) 0.88773(15) 0.0561(8) Uani 1 1 d . . . . .
H118 H 0.7215 0.6383 0.8741 0.067 Uiso 1 1 calc R . . . .
C119 C 0.90581(19) 0.67571(15) 1.02988(15) 0.0539(8) Uani 1 1 d . . . . .
C120 C 0.88230(19) 0.73064(15) 1.04514(16) 0.0544(8) Uani 1 1 d . . . . .
C121 C 0.8223(2) 0.72510(16) 0.99088(16) 0.0592(8) Uani 1 1 d . . . . .
C122 C 0.96420(19) 0.67598(16) 1.07302(16) 0.0556(8) Uani 1 1 d . . . . .
H122 H 0.9811 0.6405 1.0635 0.067 Uiso 1 1 calc R . . . .
C126 C 0.8502(2) 0.79473(18) 0.96493(17) 0.0658(10) Uani 1 1 d . . . . .
C127 C 0.9163(3) 0.82767(19) 0.94354(19) 0.0757(11) Uani 1 1 d . . . . .
H127 H 0.9484 0.8054 0.9396 0.091 Uiso 1 1 calc R . . . .
C128 C 0.9343(3) 0.8942(2) 0.9281(2) 0.0978(15) Uani 1 1 d . . . . .
H128 H 0.9793 0.9177 0.9143 0.117 Uiso 1 1 calc R . . . .
C129 C 0.8848(5) 0.9263(3) 0.9332(3) 0.113(2) Uani 1 1 d . . . . .
H129 H 0.8974 0.9712 0.9227 0.136 Uiso 1 1 calc R . . . .
C130 C 0.8179(4) 0.8928(3) 0.9533(2) 0.0997(16) Uani 1 1 d . . . . .
H130 H 0.7851 0.9143 0.9561 0.120 Uiso 1 1 calc R . . . .
C131 C 0.8005(3) 0.8262(2) 0.96938(18) 0.0749(11) Uani 1 1 d . . . . .
C132 C 0.7372(3) 0.7803(2) 0.99453(19) 0.0791(12) Uani 1 1 d . . . . .
C133 C 0.6711(4) 0.7851(3) 1.0048(3) 0.1019(16) Uani 1 1 d . . . . .
H133 H 0.6624 0.8239 0.9959 0.122 Uiso 1 1 calc R . . . .
C134 C 0.6188(3) 0.7317(4) 1.0283(3) 0.1104(19) Uani 1 1 d . . . . .
H134 H 0.5741 0.7341 1.0343 0.132 Uiso 1 1 calc R . . . .
C135 C 0.6316(3) 0.6752(3) 1.0429(2) 0.0935(14) Uani 1 1 d . . . . .
H135 H 0.5962 0.6404 1.0597 0.112 Uiso 1 1 calc R . . . .
C136 C 0.6967(2) 0.6695(2) 1.03293(19) 0.0740(10) Uani 1 1 d . . . . .
H136 H 0.7051 0.6308 1.0424 0.089 Uiso 1 1 calc R . . . .
C137 C 0.7487(2) 0.72176(19) 1.00889(17) 0.0655(10) Uani 1 1 d . . . . .
C200 C 0.8081(3) 0.4825(2) 0.54122(17) 0.1248(18) Uani 1 1 d . . . . .
H200 H 0.8281 0.4691 0.5756 0.150 Uiso 1 1 calc R . . . .
C201 C 0.8540(2) 0.5445(2) 0.5219(2) 0.146(2) Uani 1 1 d G . . . .
H201 H 0.9047 0.5725 0.5434 0.176 Uiso 1 1 calc R . . . .
C202 C 0.8241(3) 0.5646(2) 0.4705(2) 0.150(2) Uani 1 1 d G . . . .
H202 H 0.8549 0.6060 0.4575 0.181 Uiso 1 1 calc R . . . .
C203 C 0.7484(3) 0.5229(2) 0.43841(18) 0.1296(18) Uani 1 1 d G . . . .
H203 H 0.7283 0.5364 0.4040 0.156 Uiso 1 1 calc R . . . .
C204 C 0.7025(2) 0.4609(2) 0.45771(17) 0.1096(14) Uani 1 1 d DG . . . .
C205 C 0.7324(2) 0.44073(18) 0.50913(16) 0.1119(15) Uani 1 1 d DG . . . .
C206 C 0.6207(3) 0.4144(4) 0.4203(3) 0.150(2) Uani 1 1 d D . . . .
H20G H 0.6133 0.3656 0.4028 0.224 Uiso 1 1 calc GR . . . .
H20H H 0.6106 0.4354 0.3856 0.224 Uiso 1 1 calc GR . . . .
H20I H 0.5866 0.4129 0.4487 0.224 Uiso 1 1 calc GR . . . .
C207 C 0.6824(4) 0.3726(3) 0.5296(3) 0.143(2) Uani 1 1 d D . . . .
H20J H 0.6464 0.3818 0.5511 0.215 Uiso 1 1 calc GR . . . .
H20K H 0.7136 0.3602 0.5586 0.215 Uiso 1 1 calc GR . . . .
H20L H 0.6555 0.3327 0.4921 0.215 Uiso 1 1 calc GR . . . .
C208 C 0.44061(19) 0.89476(14) 0.89867(16) 0.0993(14) Uani 1 1 d . . . . .
H208 H 0.4446 0.8551 0.9108 0.119 Uiso 1 1 calc R . . . .
C209 C 0.46248(19) 0.91382(18) 0.84263(16) 0.1111(16) Uani 1 1 d G . . . .
H209 H 0.4810 0.8869 0.8172 0.133 Uiso 1 1 calc R . . . .
C210 C 0.4566(2) 0.97314(19) 0.82453(13) 0.1105(16) Uani 1 1 d G . . . .
H210 H 0.4713 0.9859 0.7870 0.133 Uiso 1 1 calc R . . . .
C211 C 0.42886(19) 1.01333(15) 0.86250(15) 0.0978(13) Uani 1 1 d G . . . .
H211 H 0.4249 1.0530 0.8504 0.117 Uiso 1 1 calc R . . . .
C212 C 0.40698(17) 0.99424(14) 0.91858(14) 0.0864(12) Uani 1 1 d DG . . . .
C213 C 0.41285(18) 0.93493(14) 0.93661(13) 0.0845(11) Uani 1 1 d DG . . . .
C214 C 0.3812(3) 1.0412(2) 0.9610(3) 0.1068(15) Uani 1 1 d D . . . .
H21A H 0.3792 1.0785 0.9406 0.160 Uiso 1 1 calc GR . . . .
H21B H 0.4166 1.0637 1.0021 0.160 Uiso 1 1 calc GR . . . .
H21C H 0.3315 1.0112 0.9674 0.160 Uiso 1 1 calc GR . . . .
C215 C 0.3888(3) 0.9130(3) 0.9973(2) 0.1053(15) Uani 1 1 d D . . . .
H21D H 0.4204 0.9521 1.0344 0.158 Uiso 1 1 calc GR . . . .
H21E H 0.3942 0.8697 1.0010 0.158 Uiso 1 1 calc GR . . . .
H21F H 0.3365 0.9033 0.9949 0.158 Uiso 1 1 calc GR . . . .
C216 C 0.2026(3) 0.8639(3) 0.8769(3) 0.121(2) Uani 0.663(5) 1 d . . P F 1
H216 H 0.2285 0.8473 0.8503 0.145 Uiso 0.663(5) 1 calc R . P F 1
C217 C 0.1938(3) 0.9258(3) 0.8707(3) 0.126(3) Uani 0.663(5) 1 d G . P F 1
H217 H 0.2138 0.9507 0.8399 0.151 Uiso 0.663(5) 1 calc R . P F 1
C218 C 0.1549(4) 0.9506(3) 0.9104(3) 0.123(3) Uani 0.663(5) 1 d G . P F 1
H218 H 0.1490 0.9921 0.9062 0.147 Uiso 0.663(5) 1 calc R . P F 1
C219 C 0.1250(4) 0.9134(3) 0.9564(3) 0.108(2) Uani 0.663(5) 1 d G . P F 1
H219 H 0.0990 0.9300 0.9830 0.130 Uiso 0.663(5) 1 calc R . P F 1
C220 C 0.1339(3) 0.8515(3) 0.9627(3) 0.106(2) Uani 0.663(5) 1 d DG . P F 1
C221 C 0.1727(4) 0.8268(3) 0.9230(3) 0.1038(19) Uani 0.663(5) 1 d DG . P F 1
C222 C 0.0974(6) 0.8073(5) 1.0104(4) 0.139(3) Uani 0.663(5) 1 d D . P F 1
H22D H 0.1315 0.7908 1.0303 0.209 Uiso 0.663(5) 1 calc GR . P F 1
H22E H 0.0504 0.7657 0.9877 0.209 Uiso 0.663(5) 1 calc GR . P F 1
H22F H 0.0873 0.8376 1.0431 0.209 Uiso 0.663(5) 1 calc GR . P F 1
C223 C 0.1840(6) 0.7598(4) 0.9307(5) 0.137(3) Uani 0.663(5) 1 d D . P F 1
H22G H 0.1411 0.7263 0.9443 0.206 Uiso 0.663(5) 1 calc GR . P F 1
H22H H 0.2297 0.7748 0.9627 0.206 Uiso 0.663(5) 1 calc GR . P F 1
H22I H 0.1884 0.7362 0.8901 0.206 Uiso 0.663(5) 1 calc GR . P F 1
C22A C 0.1798(7) 0.8829(6) 0.9048(5) 0.113(3) Uani 0.337(5) 1 d . . P F 2
H22J H 0.2009 0.8966 0.8699 0.136 Uiso 0.337(5) 1 calc R . P F 2
C22B C 0.1515(8) 0.9252(5) 0.9394(7) 0.110(3) Uani 0.337(5) 1 d G . P F 2
H22K H 0.1536 0.9672 0.9275 0.132 Uiso 0.337(5) 1 calc R . P F 2
C22C C 0.1200(8) 0.9048(7) 0.9916(7) 0.123(4) Uani 0.337(5) 1 d G . P F 2
H22L H 0.1010 0.9331 1.0147 0.148 Uiso 0.337(5) 1 calc R . P F 2
C22D C 0.1168(7) 0.8420(7) 1.0093(5) 0.131(4) Uani 0.337(5) 1 d G . P F 2
H22M H 0.0957 0.8283 1.0443 0.157 Uiso 0.337(5) 1 calc R . P F 2
C22E C 0.1451(7) 0.7997(6) 0.9748(6) 0.124(3) Uani 0.337(5) 1 d DG . P F 2
C22F C 0.1766(8) 0.8201(6) 0.9225(6) 0.111(3) Uani 0.337(5) 1 d DG . P F 2
C22G C 0.2088(9) 0.7744(7) 0.8858(8) 0.117(4) Uani 0.337(5) 1 d D . P F 2
H22N H 0.2434 0.7667 0.9157 0.175 Uiso 0.337(5) 1 calc GR . P F 2
H22O H 0.2353 0.7996 0.8559 0.175 Uiso 0.337(5) 1 calc GR . P F 2
H22P H 0.1678 0.7279 0.8624 0.175 Uiso 0.337(5) 1 calc GR . P F 2
C22H C 0.1449(11) 0.7335(8) 0.9962(8) 0.158(6) Uani 0.337(5) 1 d D . P F 2
H22Q H 0.1352 0.7349 1.0390 0.237 Uiso 0.337(5) 1 calc GR . P F 2
H22R H 0.1937 0.7338 0.9963 0.237 Uiso 0.337(5) 1 calc GR . P F 2
H22S H 0.1059 0.6897 0.9668 0.237 Uiso 0.337(5) 1 calc GR . P F 2
C224 C 0.2845(4) 0.7782(3) 0.7450(3) 0.1193(18) Uani 1 1 d . . . . .
H224 H 0.2975 0.8192 0.7780 0.143 Uiso 1 1 calc R . . . .
C225 C 0.3089(4) 0.7278(4) 0.7554(3) 0.127(2) Uani 1 1 d . . . . .
H225 H 0.3386 0.7347 0.7954 0.152 Uiso 1 1 calc R . . . .
C226 C 0.2899(4) 0.6660(3) 0.7068(3) 0.1167(18) Uani 1 1 d . . . . .
H226 H 0.3058 0.6309 0.7140 0.140 Uiso 1 1 calc R . . . .
C227 C 0.2464(3) 0.6579(3) 0.6472(3) 0.1004(15) Uani 1 1 d . . . . .
H227 H 0.2337 0.6172 0.6138 0.120 Uiso 1 1 calc R . . . .
C228 C 0.2223(3) 0.7087(3) 0.6371(2) 0.0961(14) Uani 1 1 d . . . . .
C229 C 0.2407(3) 0.7694(3) 0.6860(3) 0.1013(15) Uani 1 1 d . . . . .
C230 C 0.1747(4) 0.6975(4) 0.5707(3) 0.153(3) Uani 1 1 d . . . . .
H23D H 0.1621 0.6501 0.5446 0.229 Uiso 1 1 calc GR . . . .
H23E H 0.2034 0.7346 0.5499 0.229 Uiso 1 1 calc GR . . . .
H23F H 0.1286 0.7009 0.5760 0.229 Uiso 1 1 calc GR . . . .
C231 C 0.2136(4) 0.8266(4) 0.6769(4) 0.145(2) Uani 1 1 d . . . . .
H23G H 0.2374 0.8674 0.7140 0.217 Uiso 1 1 calc GR . . . .
H23H H 0.1593 0.8055 0.6722 0.217 Uiso 1 1 calc GR . . . .
H23I H 0.2270 0.8431 0.6389 0.217 Uiso 1 1 calc GR . . . .
C232 C 0.30460(19) 0.5646(2) 0.99070(18) 0.1091(17) Uani 1 1 d . . . . .
H232 H 0.2595 0.5593 1.0031 0.131 Uiso 1 1 calc R . . . .
C233 C 0.3415(3) 0.52506(17) 1.01133(15) 0.1148(18) Uani 1 1 d G . . . .
H233 H 0.3211 0.4934 1.0376 0.138 Uiso 1 1 calc R . . . .
C234 C 0.4088(2) 0.53294(18) 0.99274(17) 0.1031(16) Uani 1 1 d G . . . .
H234 H 0.4335 0.5065 1.0065 0.124 Uiso 1 1 calc R . . . .
C235 C 0.43928(18) 0.58038(19) 0.95361(18) 0.1064(16) Uani 1 1 d G . . . .
H235 H 0.4844 0.5857 0.9412 0.128 Uiso 1 1 calc R . . . .
C236 C 0.4024(2) 0.61989(16) 0.93307(15) 0.1003(16) Uani 1 1 d DG . . . .
C237 C 0.3351(2) 0.61203(17) 0.95159(17) 0.0948(14) Uani 1 1 d DG . . . .
C238 C 0.4363(4) 0.6743(3) 0.8923(3) 0.125(2) Uani 1 1 d D . . . .
H23J H 0.4026 0.6584 0.8507 0.188 Uiso 1 1 calc GR . . . .
H23K H 0.4849 0.6772 0.8869 0.188 Uiso 1 1 calc GR . . . .
H23L H 0.4429 0.7218 0.9136 0.188 Uiso 1 1 calc GR . . . .
C239 C 0.2966(3) 0.6557(3) 0.9307(3) 0.124(2) Uani 1 1 d D . . . .
H23M H 0.3280 0.7067 0.9507 0.185 Uiso 1 1 calc GR . . . .
H23N H 0.2484 0.6400 0.9433 0.185 Uiso 1 1 calc GR . . . .
H23O H 0.2885 0.6485 0.8845 0.185 Uiso 1 1 calc GR . . . .
C240 C -0.0196(4) 0.7816(5) 0.5521(5) 0.157(3) Uani 0.578(5) 1 d . . P G 1
H240 H -0.0689 0.7481 0.5521 0.188 Uiso 0.578(5) 1 calc R . P G 1
C241 C 0.0168(6) 0.8476(5) 0.5985(4) 0.144(3) Uani 0.578(5) 1 d G . P G 1
H241 H -0.0082 0.8584 0.6296 0.172 Uiso 0.578(5) 1 calc R . P G 1
C242 C 0.0905(6) 0.8975(4) 0.5985(4) 0.151(3) Uani 0.578(5) 1 d G . P G 1
H242 H 0.1148 0.9417 0.6295 0.181 Uiso 0.578(5) 1 calc R . P G 1
C243 C 0.1278(4) 0.8814(4) 0.5520(4) 0.138(3) Uani 0.578(5) 1 d DG . P G 1
C244 C 0.0914(6) 0.8154(5) 0.5055(4) 0.135(3) Uani 0.578(5) 1 d DG . P G 1
C245 C 0.0177(5) 0.7655(4) 0.5056(4) 0.137(3) Uani 0.578(5) 1 d G . P G 1
H245 H -0.0066 0.7213 0.4745 0.165 Uiso 0.578(5) 1 calc R . P G 1
C246 C 0.1303(8) 0.8001(8) 0.4528(5) 0.136(3) Uani 0.578(5) 1 d D . P G 1
H24D H 0.1512 0.8422 0.4350 0.204 Uiso 0.578(5) 1 calc GR . P G 1
H24E H 0.0939 0.7587 0.4193 0.204 Uiso 0.578(5) 1 calc GR . P G 1
H24F H 0.1706 0.7895 0.4705 0.204 Uiso 0.578(5) 1 calc GR . P G 1
C247 C 0.2068(6) 0.9394(7) 0.5537(6) 0.150(3) Uani 0.578(5) 1 d D . P G 1
H24G H 0.2440 0.9245 0.5704 0.224 Uiso 0.578(5) 1 calc GR . P G 1
H24H H 0.2155 0.9849 0.5811 0.224 Uiso 0.578(5) 1 calc GR . P G 1
H24I H 0.2110 0.9455 0.5107 0.224 Uiso 0.578(5) 1 calc GR . P G 1
C250 C 0.0673(7) 0.7578(5) 0.4562(4) 0.121(3) Uani 0.422(5) 1 d . . P G 2
H250 H 0.0874 0.7444 0.4222 0.146 Uiso 0.422(5) 1 calc R . P G 2
C251 C -0.0027(7) 0.7089(4) 0.4650(5) 0.138(3) Uani 0.422(5) 1 d G . P G 2
H251 H -0.0294 0.6627 0.4370 0.166 Uiso 0.422(5) 1 calc R . P G 2
C252 C -0.0328(6) 0.7289(5) 0.5158(6) 0.163(4) Uani 0.422(5) 1 d G . P G 2
H252 H -0.0796 0.6962 0.5217 0.196 Uiso 0.422(5) 1 calc R . P G 2
C253 C 0.0071(7) 0.7979(6) 0.5577(5) 0.149(3) Uani 0.422(5) 1 d G . P G 2
H253 H -0.0130 0.8114 0.5916 0.179 Uiso 0.422(5) 1 calc R . P G 2
C254 C 0.0771(6) 0.8469(5) 0.5489(4) 0.132(3) Uani 0.422(5) 1 d DG . P G 2
C255 C 0.1072(6) 0.8268(5) 0.4981(5) 0.138(3) Uani 0.422(5) 1 d DG . P G 2
C256 C 0.1834(7) 0.8793(7) 0.4881(7) 0.137(3) Uani 0.422(5) 1 d D . P G 2
H25A H 0.1789 0.8819 0.4436 0.205 Uiso 0.422(5) 1 calc GR . P G 2
H25B H 0.2206 0.8622 0.4992 0.205 Uiso 0.422(5) 1 calc GR . P G 2
H25C H 0.1992 0.9271 0.5152 0.205 Uiso 0.422(5) 1 calc GR . P G 2
C257 C 0.1162(10) 0.9245(6) 0.5909(8) 0.158(4) Uani 0.422(5) 1 d D . P G 2
H25D H 0.0869 0.9293 0.6222 0.237 Uiso 0.422(5) 1 calc GR . P G 2
H25E H 0.1203 0.9585 0.5643 0.237 Uiso 0.422(5) 1 calc GR . P G 2
H25F H 0.1663 0.9347 0.6129 0.237 Uiso 0.422(5) 1 calc GR . P G 2
C270 C 0.5757(3) 0.0602(3) 0.5815(3) 0.091(2) Uani 0.5 1 d D . P H -1
C271 C 0.5802(4) 0.1244(3) 0.5660(3) 0.097(2) Uani 0.5 1 d DG . P H -1
C272 C 0.5278(4) 0.1497(3) 0.5808(4) 0.109(3) Uani 0.5 1 d G . P H -1
H272 H 0.5308 0.1927 0.5704 0.131 Uiso 0.5 1 calc R . P H -1
C273 C 0.4708(4) 0.1109(4) 0.6111(4) 0.114(3) Uani 0.5 1 d G . P H -1
H273 H 0.4358 0.1279 0.6210 0.137 Uiso 0.5 1 calc R . P H -1
C274 C 0.4663(4) 0.0468(4) 0.6266(4) 0.111(3) Uani 0.5 1 d G . P H -1
H274 H 0.4282 0.0208 0.6469 0.133 Uiso 0.5 1 calc R . P H -1
C275 C 0.5187(4) 0.0214(3) 0.6118(3) 0.103(3) Uani 0.5 1 d G . P H -1
H275 H 0.5157 -0.0215 0.6222 0.123 Uiso 0.5 1 calc R . P H -1
C276 C 0.6413(7) 0.1657(7) 0.5318(7) 0.123(3) Uani 0.5 1 d D . P H -1
H27A H 0.6359 0.1344 0.4913 0.185 Uiso 0.5 1 calc GR . P H -1
H27B H 0.6907 0.1808 0.5584 0.185 Uiso 0.5 1 calc GR . P H -1
H27C H 0.6362 0.2080 0.5241 0.185 Uiso 0.5 1 calc GR . P H -1
C277 C 0.6323(5) 0.0320(5) 0.5645(5) 0.106(3) Uani 0.5 1 d D . P H -1
H27D H 0.6248 0.0180 0.5183 0.158 Uiso 0.5 1 calc GR . P H -1
H27E H 0.6246 -0.0097 0.5822 0.158 Uiso 0.5 1 calc GR . P H -1
H27F H 0.6833 0.0699 0.5823 0.158 Uiso 0.5 1 calc GR . P H -1
C278 C 0.6051(4) 0.1737(4) 0.4695(3) 0.120(3) Uani 0.5 1 d D . P I -2
C279 C 0.6228(5) 0.1710(4) 0.4087(4) 0.142(3) Uani 0.5 1 d G . P I -2
H279 H 0.6688 0.1710 0.4032 0.170 Uiso 0.5 1 calc R . P I -2
C280 C 0.5719(6) 0.1682(5) 0.3562(3) 0.136(3) Uani 0.5 1 d G . P I -2
H280 H 0.5837 0.1663 0.3156 0.163 Uiso 0.5 1 calc R . P I -2
C281 C 0.5033(6) 0.1682(4) 0.3645(3) 0.137(3) Uani 0.5 1 d G . P I -2
H281 H 0.4692 0.1663 0.3293 0.164 Uiso 0.5 1 calc R . P I -2
C282 C 0.4856(4) 0.1709(4) 0.4252(4) 0.128(3) Uani 0.5 1 d G . P I -2
H282 H 0.4397 0.1709 0.4308 0.154 Uiso 0.5 1 calc R . P I -2
C283 C 0.5365(4) 0.1737(4) 0.4778(3) 0.121(3) Uani 0.5 1 d DG . P I -2
C284 C 0.5172(7) 0.1764(7) 0.5443(4) 0.145(4) Uani 0.5 1 d D . P I -2
H28A H 0.5519 0.2226 0.5730 0.218 Uiso 0.5 1 calc GR . P I -2
H28B H 0.5214 0.1375 0.5608 0.218 Uiso 0.5 1 calc GR . P I -2
H28C H 0.4660 0.1706 0.5409 0.218 Uiso 0.5 1 calc GR . P I -2
C285 C 0.6619(7) 0.1792(10) 0.5276(6) 0.139(4) Uani 0.5 1 d D . P I -2
H28D H 0.6384 0.1386 0.5468 0.208 Uiso 0.5 1 calc GR . P I -2
H28E H 0.6773 0.2242 0.5590 0.208 Uiso 0.5 1 calc GR . P I -2
H28F H 0.7059 0.1781 0.5138 0.208 Uiso 0.5 1 calc GR . P I -2
C286 C 0.5178(5) 0.0595(3) 0.3696(4) 0.123(3) Uani 0.5 1 d D . P J -3
C287 C 0.5653(5) 0.1177(4) 0.3468(4) 0.121(3) Uani 0.5 1 d G . P J -3
H287 H 0.6001 0.1124 0.3236 0.145 Uiso 0.5 1 calc R . P J -3
C288 C 0.5608(5) 0.1837(4) 0.3588(4) 0.129(3) Uani 0.5 1 d G . P J -3
H288 H 0.5926 0.2226 0.3435 0.154 Uiso 0.5 1 calc R . P J -3
C289 C 0.5088(5) 0.1914(3) 0.3935(5) 0.130(3) Uani 0.5 1 d G . P J -3
H289 H 0.5057 0.2356 0.4015 0.156 Uiso 0.5 1 calc R . P J -3
C290 C 0.4612(5) 0.1332(4) 0.4163(4) 0.127(3) Uani 0.5 1 d G . P J -3
H290 H 0.4264 0.1385 0.4395 0.153 Uiso 0.5 1 calc R . P J -3
C291 C 0.4658(4) 0.0673(3) 0.4043(4) 0.121(3) Uani 0.5 1 d DG . P J -3
C292 C 0.4138(7) 0.0042(5) 0.4297(6) 0.137(4) Uani 0.5 1 d D . P J -3
H29A H 0.4391 0.0059 0.4716 0.206 Uiso 0.5 1 calc GR . P J -3
H29B H 0.4017 -0.0414 0.4004 0.206 Uiso 0.5 1 calc GR . P J -3
H29C H 0.3677 0.0082 0.4330 0.206 Uiso 0.5 1 calc GR . P J -3
C293 C 0.5255(8) -0.0116(5) 0.3586(7) 0.148(4) Uani 0.5 1 d D . P J -3
H29D H 0.4853 -0.0474 0.3235 0.221 Uiso 0.5 1 calc GR . P J -3
H29E H 0.5220 -0.0296 0.3972 0.221 Uiso 0.5 1 calc GR . P J -3
H29F H 0.5739 -0.0026 0.3481 0.221 Uiso 0.5 1 calc GR . P J -3

loop_
_atom_site_aniso_label
_atom_site_aniso_U_11
_atom_site_aniso_U_22
_atom_site_aniso_U_33
_atom_site_aniso_U_23
_atom_site_aniso_U_13
_atom_site_aniso_U_12
C1 0.068(2) 0.0449(15) 0.0515(19) -0.0012(13) -0.0027(15) 0.0288(15)
C2 0.0629(19) 0.0473(15) 0.0456(17) 0.0019(13) -0.0001(14) 0.0272(14)
C3 0.067(2) 0.0532(16) 0.0438(17) 0.0029(13) -0.0008(14) 0.0326(15)
C4 0.069(2) 0.0452(15) 0.0460(18) -0.0014(13) -0.0018(15) 0.0303(15)
C5 0.073(2) 0.0475(16) 0.0447(18) -0.0011(13) -0.0038(15) 0.0303(16)
C6 0.076(2) 0.0511(17) 0.0479(18) 0.0010(14) -0.0023(16) 0.0322(17)
C7 0.079(2) 0.0535(18) 0.055(2) 0.0072(15) 0.0012(17) 0.0257(17)
C8 0.088(3) 0.0485(18) 0.070(2) 0.0088(16) 0.004(2) 0.0238(18)
C9 0.097(3) 0.0459(17) 0.070(2) 0.0085(16) 0.005(2) 0.0347(19)
C10 0.081(2) 0.0499(17) 0.0498(19) 0.0021(14) -0.0027(16) 0.0335(17)
C11 0.088(3) 0.0509(17) 0.0503(19) -0.0035(14) -0.0074(17) 0.0390(17)
C12 0.101(3) 0.061(2) 0.070(2) -0.0031(17) -0.005(2) 0.051(2)
C13 0.099(3) 0.079(2) 0.064(2) -0.0101(19) -0.010(2) 0.063(2)
C14 0.094(3) 0.081(2) 0.052(2) -0.0016(17) -0.0038(19) 0.057(2)
C15 0.079(2) 0.0636(19) 0.0450(18) -0.0028(15) -0.0037(16) 0.0402(18)
C16 0.079(2) 0.0525(17) 0.0433(18) -0.0026(14) -0.0066(16) 0.0368(17)
C17 0.088(2) 0.106(3) 0.086(3) 0.000(2) 0.008(2) 0.066(2)
C18A 0.089(4) 0.129(4) 0.106(4) 0.025(3) 0.003(3) 0.064(3)
C19A 0.089(3) 0.135(4) 0.096(5) -0.044(4) -0.007(5) 0.046(3)
C20A 0.101(4) 0.120(5) 0.098(4) 0.001(4) 0.026(3) 0.059(3)
C18B 0.089(4) 0.129(4) 0.106(4) 0.025(3) 0.003(3) 0.064(3)
C19B 0.089(3) 0.135(4) 0.096(5) -0.044(4) -0.007(5) 0.046(3)
C20B 0.101(4) 0.120(5) 0.098(4) 0.001(4) 0.026(3) 0.059(3)
C21 0.077(3) 0.0590(19) 0.073(3) 0.0091(18) 0.004(2) 0.0255(18)
C22 0.085(3) 0.085(3) 0.087(3) -0.001(2) -0.001(2) 0.031(2)
C23 0.097(3) 0.090(3) 0.093(3) 0.022(3) 0.026(3) 0.037(3)
C24 0.074(3) 0.069(2) 0.110(4) 0.004(2) 0.018(2) 0.032(2)
C25 0.066(2) 0.0468(15) 0.0409(16) -0.0050(13) -0.0025(14) 0.0293(15)
C26 0.069(2) 0.0490(16) 0.0460(18) -0.0018(14) -0.0032(15) 0.0318(15)
C27 0.070(2) 0.0489(16) 0.0496(18) -0.0027(14) -0.0023(15) 0.0306(16)
C28 0.074(2) 0.0511(17) 0.057(2) -0.0081(15) -0.0014(18) 0.0296(16)
C29 0.090(3) 0.0575(19) 0.058(2) -0.0132(16) 0.003(2) 0.0322(19)
C30 0.087(3) 0.0571(19) 0.055(2) -0.0034(16) 0.0111(18) 0.0332(18)
C31 0.072(2) 0.0488(16) 0.0519(19) -0.0022(14) -0.0012(16) 0.0313(16)
C32 0.068(2) 0.0525(16) 0.0500(19) -0.0004(14) 0.0035(16) 0.0306(16)
C33 0.080(2) 0.062(2) 0.059(2) 0.0008(17) 0.0119(19) 0.0327(19)
C34 0.069(2) 0.0613(19) 0.068(2) 0.0010(17) 0.0078(18) 0.0280(17)
C35 0.062(2) 0.0534(17) 0.058(2) -0.0021(15) -0.0017(16) 0.0294(16)
C36 0.065(2) 0.0516(16) 0.0518(19) 0.0010(14) 0.0006(16) 0.0299(16)
C37 0.067(2) 0.0501(16) 0.0462(18) -0.0006(13) -0.0037(15) 0.0325(15)
C38 0.096(3) 0.0490(16) 0.070(2) -0.0084(16) 0.0070(19) 0.0268(17)
C39A 0.122(4) 0.056(3) 0.092(4) -0.005(3) 0.009(3) 0.026(3)
C40A 0.131(5) 0.059(3) 0.071(3) -0.011(3) 0.001(3) 0.010(3)
C41A 0.094(3) 0.065(3) 0.089(5) -0.015(4) 0.009(4) 0.017(3)
C39B 0.122(4) 0.056(3) 0.092(4) -0.005(3) 0.009(3) 0.026(3)
C40B 0.131(5) 0.059(3) 0.071(3) -0.011(3) 0.001(3) 0.010(3)
C41B 0.094(3) 0.065(3) 0.089(5) -0.015(4) 0.009(4) 0.017(3)
C42 0.069(2) 0.0548(17) 0.069(2) -0.0019(16) 0.0025(17) 0.0206(15)
C43A 0.089(4) 0.059(3) 0.085(3) -0.001(2) -0.010(4) 0.021(3)
C44A 0.087(3) 0.054(3) 0.093(4) -0.014(3) 0.007(3) 0.020(2)
C45A 0.098(4) 0.072(3) 0.067(4) 0.005(3) -0.016(3) 0.015(3)
C43B 0.089(4) 0.059(3) 0.085(3) -0.001(2) -0.010(4) 0.021(3)
C44B 0.087(3) 0.054(3) 0.093(4) -0.014(3) 0.007(3) 0.020(2)
C45B 0.098(4) 0.072(3) 0.067(4) 0.005(3) -0.016(3) 0.015(3)
C46 0.0647(19) 0.0485(15) 0.0384(16) 0.0022(12) 0.0006(14) 0.0288(15)
C47 0.069(2) 0.0430(15) 0.0531(19) 0.0006(13) 0.0024(16) 0.0257(15)
C48 0.0597(19) 0.0441(15) 0.0530(19) 0.0005(13) -0.0032(15) 0.0224(14)
C49 0.0627(19) 0.0504(16) 0.0425(17) -0.0005(13) 0.0006(14) 0.0280(15)
C50 0.0626(19) 0.0425(14) 0.0416(16) -0.0012(12) -0.0008(14) 0.0232(14)
C51 0.0582(18) 0.0484(15) 0.0441(17) -0.0014(13) -0.0006(14) 0.0250(14)
C52 0.066(2) 0.0447(15) 0.0426(17) 0.0006(13) 0.0001(14) 0.0256(14)
C53 0.065(2) 0.0431(15) 0.0500(18) -0.0005(13) 0.0003(15) 0.0235(14)
C54 0.0615(19) 0.0474(15) 0.0532(19) 0.0032(14) 0.0000(15) 0.0264(14)
C55 0.064(2) 0.0452(15) 0.0413(16) 0.0019(12) 0.0003(14) 0.0268(14)
C56 0.068(2) 0.0437(15) 0.0440(17) 0.0027(13) 0.0009(14) 0.0246(14)
C57 0.065(2) 0.0464(15) 0.0438(17) 0.0008(13) 0.0003(14) 0.0276(14)
C58 0.0604(19) 0.0455(15) 0.0551(19) 0.0008(14) -0.0018(15) 0.0254(14)
C59 0.072(2) 0.0529(18) 0.059(2) -0.0085(15) -0.0083(17) 0.0356(17)
C60 0.104(3) 0.077(2) 0.056(2) -0.0094(18) -0.009(2) 0.058(2)
C61 0.143(5) 0.116(4) 0.061(3) -0.015(3) -0.019(3) 0.091(4)
C62 0.112(4) 0.088(3) 0.089(4) -0.031(3) -0.031(3) 0.048(3)
C63 0.091(3) 0.071(3) 0.114(5) -0.027(3) -0.020(3) 0.030(2)
C64 0.070(2) 0.0520(19) 0.088(3) -0.0112(18) -0.010(2) 0.0284(18)
C65 0.077(3) 0.058(2) 0.089(3) 0.007(2) 0.011(2) 0.0323(19)
C66 0.078(3) 0.070(2) 0.139(5) 0.025(3) 0.024(3) 0.024(2)
C67 0.111(4) 0.102(4) 0.117(5) 0.046(3) 0.041(4) 0.044(3)
C68 0.104(4) 0.096(3) 0.100(4) 0.037(3) 0.035(3) 0.048(3)
C69 0.086(3) 0.074(2) 0.068(3) 0.012(2) 0.008(2) 0.040(2)
C70 0.066(2) 0.0498(17) 0.072(2) 0.0093(16) 0.0066(18) 0.0290(16)
C71 0.065(2) 0.0433(15) 0.0456(17) -0.0004(13) -0.0026(14) 0.0257(14)
C72 0.069(2) 0.0475(16) 0.0504(19) -0.0009(14) -0.0016(15) 0.0319(16)
C73 0.069(2) 0.0475(15) 0.0468(18) 0.0014(13) -0.0011(15) 0.0312(15)
C74 0.074(2) 0.0543(17) 0.055(2) -0.0002(16) -0.0030(17) 0.0319(17)
C75 0.082(3) 0.070(2) 0.051(2) 0.0035(17) -0.0091(18) 0.037(2)
C76 0.083(3) 0.065(2) 0.058(2) 0.0128(17) -0.0013(19) 0.036(2)
C77 0.070(2) 0.0532(17) 0.053(2) 0.0059(15) 0.0010(16) 0.0309(16)
C78 0.075(2) 0.0496(17) 0.058(2) 0.0074(15) 0.0043(17) 0.0307(17)
C79 0.089(3) 0.063(2) 0.062(2) 0.0155(18) 0.001(2) 0.035(2)
C80 0.082(3) 0.0545(19) 0.075(3) 0.0153(18) 0.006(2) 0.0248(18)
C81 0.077(2) 0.0457(17) 0.068(2) 0.0051(16) 0.0056(19) 0.0270(17)
C82 0.071(2) 0.0410(15) 0.061(2) 0.0010(14) 0.0023(17) 0.0272(15)
C83 0.069(2) 0.0448(15) 0.0516(19) 0.0035(14) -0.0004(15) 0.0288(15)
C84 0.068(2) 0.073(2) 0.062(2) -0.0036(18) -0.0101(18) 0.0306(19)
C85A 0.089(6) 0.055(4) 0.123(9) 0.006(5) 0.005(6) 0.028(4)
C86A 0.069(5) 0.105(7) 0.101(7) 0.015(5) 0.014(5) 0.025(5)
C87A 0.074(6) 0.097(7) 0.097(8) 0.017(6) -0.017(5) 0.024(5)
C85B 0.106(10) 0.099(9) 0.075(7) -0.018(6) -0.001(6) -0.016(7)
C86B 0.070(6) 0.099(8) 0.086(8) 0.033(7) -0.004(5) 0.012(6)
C87B 0.085(7) 0.173(12) 0.115(11) 0.055(9) 0.025(7) 0.076(8)
C88 0.077(2) 0.0508(18) 0.074(3) 0.0037(17) 0.000(2) 0.0199(17)
C89 0.085(3) 0.068(2) 0.090(3) 0.009(2) -0.013(2) 0.016(2)
C90 0.082(3) 0.099(3) 0.117(4) 0.009(3) 0.015(3) 0.028(3)
C91 0.109(4) 0.052(2) 0.102(4) 0.003(2) -0.007(3) 0.019(2)
C92 0.0640(19) 0.0425(14) 0.0458(17) -0.0009(13) -0.0014(14) 0.0259(14)
C93 0.070(2) 0.0449(15) 0.0447(17) -0.0029(13) -0.0020(15) 0.0263(15)
C94 0.067(2) 0.0507(17) 0.0475(18) -0.0010(14) 0.0017(15) 0.0282(16)
C95 0.071(2) 0.0484(17) 0.0516(19) 0.0008(14) 0.0012(16) 0.0228(16)
C96 0.069(2) 0.0551(18) 0.069(2) 0.0043(17) 0.0073(18) 0.0190(17)
C97 0.067(2) 0.067(2) 0.071(2) 0.0046(18) 0.0082(18) 0.0329(19)
C98 0.063(2) 0.0549(18) 0.054(2) -0.0036(15) 0.0006(16) 0.0283(16)
C99 0.068(2) 0.0609(18) 0.054(2) -0.0054(15) -0.0045(16) 0.0361(17)
C100 0.072(2) 0.069(2) 0.078(3) -0.0071(19) -0.0036(19) 0.0411(19)
C101 0.090(3) 0.074(2) 0.080(3) -0.005(2) -0.011(2) 0.056(2)
C102 0.093(3) 0.0590(19) 0.060(2) -0.0072(16) -0.0159(19) 0.046(2)
C103 0.080(2) 0.0501(16) 0.0484(19) -0.0061(14) -0.0071(16) 0.0358(16)
C104 0.068(2) 0.0469(16) 0.0469(18) -0.0055(13) -0.0049(15) 0.0305(15)
C105 0.088(3) 0.0508(17) 0.066(2) 0.0089(16) 0.013(2) 0.0300(18)
C106 0.098(3) 0.059(2) 0.090(3) 0.017(2) 0.011(2) 0.042(2)
C107 0.111(3) 0.0505(19) 0.078(3) -0.0008(18) 0.018(2) 0.026(2)
C108 0.108(3) 0.057(2) 0.078(3) 0.0140(19) 0.019(2) 0.036(2)
C109 0.119(3) 0.0619(19) 0.108(3) 0.006(2) -0.013(2) 0.058(2)
C110 0.127(4) 0.058(2) 0.125(4) 0.022(3) 0.004(3) 0.042(3)
C111 0.148(4) 0.057(3) 0.130(4) 0.006(3) 0.013(4) 0.058(3)
C112 0.149(7) 0.093(4) 0.097(5) 0.028(4) -0.003(5) 0.044(6)
C11A 0.127(4) 0.058(2) 0.125(4) 0.022(3) 0.004(3) 0.042(3)
C11B 0.148(4) 0.057(3) 0.130(4) 0.006(3) 0.013(4) 0.058(3)
C11C 0.125(8) 0.078(5) 0.105(6) 0.029(5) 0.003(7) 0.048(7)
C113 0.0619(19) 0.0433(14) 0.0488(18) 0.0011(13) -0.0016(14) 0.0247(14)
C114 0.067(2) 0.0435(15) 0.0477(18) -0.0010(13) 0.0002(15) 0.0290(14)
C115 0.066(2) 0.0483(15) 0.0501(18) 0.0029(14) -0.0030(15) 0.0307(15)
C116 0.0641(19) 0.0449(15) 0.0485(18) 0.0027(13) 0.0026(15) 0.0262(14)
C117 0.0637(19) 0.0434(14) 0.0476(18) -0.0029(13) -0.0041(15) 0.0256(14)
C118 0.070(2) 0.0483(16) 0.0468(18) -0.0004(13) -0.0056(15) 0.0323(15)
C119 0.065(2) 0.0463(15) 0.0447(17) -0.0011(13) -0.0029(15) 0.0284(14)
C120 0.065(2) 0.0463(15) 0.0477(18) 0.0014(13) -0.0032(15) 0.0291(14)
C121 0.078(2) 0.0479(16) 0.0471(18) -0.0027(14) -0.0061(16) 0.0340(16)
C122 0.068(2) 0.0494(16) 0.0506(18) 0.0030(14) 0.0006(15) 0.0341(15)
C126 0.092(3) 0.0497(17) 0.0469(19) -0.0050(15) -0.0141(18) 0.0378(19)
C127 0.106(3) 0.0552(19) 0.054(2) 0.0024(16) 0.000(2) 0.033(2)
C128 0.149(4) 0.062(2) 0.062(3) 0.0077(19) 0.006(3) 0.037(3)
C129 0.194(6) 0.064(3) 0.076(3) 0.012(2) -0.007(4) 0.064(4)
C130 0.151(5) 0.075(3) 0.079(3) 0.001(2) -0.018(3) 0.073(3)
C131 0.110(3) 0.058(2) 0.052(2) -0.0090(17) -0.017(2) 0.051(2)
C132 0.100(3) 0.077(2) 0.059(2) -0.0175(19) -0.020(2) 0.061(2)
C133 0.117(4) 0.109(4) 0.089(3) -0.014(3) -0.011(3) 0.081(3)
C134 0.092(4) 0.144(5) 0.088(4) -0.033(3) -0.010(3) 0.075(4)
C135 0.078(3) 0.108(3) 0.073(3) -0.022(2) -0.002(2) 0.042(3)
C136 0.076(3) 0.074(2) 0.057(2) -0.0124(18) -0.0034(19) 0.034(2)
C137 0.073(2) 0.064(2) 0.051(2) -0.0128(16) -0.0122(17) 0.0388(19)
C200 0.168(5) 0.130(4) 0.097(4) 0.005(3) 0.013(3) 0.098(4)
C201 0.149(5) 0.157(5) 0.134(5) -0.002(4) 0.024(4) 0.083(4)
C202 0.166(5) 0.150(5) 0.145(5) 0.026(4) 0.062(4) 0.075(4)
C203 0.177(5) 0.139(4) 0.106(4) 0.045(3) 0.048(4) 0.092(4)
C204 0.150(4) 0.128(3) 0.076(3) 0.028(3) 0.028(3) 0.084(3)
C205 0.181(4) 0.103(3) 0.077(3) 0.014(2) 0.033(3) 0.088(3)
C206 0.161(5) 0.172(5) 0.095(4) -0.011(4) 0.006(4) 0.076(4)
C207 0.240(6) 0.096(3) 0.101(4) 0.017(3) 0.058(4) 0.078(4)
C208 0.100(3) 0.072(2) 0.102(3) -0.002(2) -0.006(3) 0.033(2)
C209 0.105(3) 0.093(3) 0.105(4) -0.013(3) 0.006(3) 0.033(3)
C210 0.109(3) 0.102(3) 0.086(3) 0.006(3) 0.005(3) 0.025(3)
C211 0.099(3) 0.079(3) 0.093(3) 0.014(2) 0.005(3) 0.026(2)
C212 0.084(3) 0.071(2) 0.087(3) 0.006(2) -0.004(2) 0.029(2)
C213 0.083(2) 0.065(2) 0.084(3) 0.004(2) -0.004(2) 0.0242(19)
C214 0.113(4) 0.087(3) 0.108(4) 0.001(3) 0.003(3) 0.048(3)
C215 0.103(3) 0.089(3) 0.094(3) 0.014(3) -0.006(3) 0.026(3)
C216 0.096(4) 0.119(4) 0.111(5) -0.007(4) 0.005(4) 0.031(4)
C217 0.104(5) 0.118(5) 0.110(5) 0.037(4) -0.011(4) 0.011(4)
C218 0.115(4) 0.094(4) 0.120(5) 0.014(4) -0.025(4) 0.029(4)
C219 0.102(4) 0.105(4) 0.086(5) -0.016(4) 0.008(4) 0.034(4)
C220 0.093(3) 0.101(3) 0.094(4) 0.014(3) -0.009(3) 0.026(3)
C221 0.095(3) 0.085(3) 0.109(4) 0.006(3) -0.014(3) 0.037(3)
C222 0.115(5) 0.141(5) 0.105(5) 0.026(5) 0.002(4) 0.010(5)
C223 0.128(5) 0.103(4) 0.140(5) 0.009(4) -0.020(4) 0.035(4)
C22A 0.101(4) 0.097(4) 0.111(5) 0.008(4) -0.016(4) 0.032(4)
C22B 0.100(5) 0.102(5) 0.100(5) 0.001(5) -0.010(5) 0.036(4)
C22C 0.107(5) 0.115(5) 0.104(6) -0.004(5) -0.014(5) 0.029(5)
C22D 0.106(5) 0.120(6) 0.108(6) 0.004(6) -0.009(5) 0.013(5)
C22E 0.105(5) 0.111(4) 0.114(5) 0.004(4) -0.006(4) 0.026(4)
C22F 0.100(4) 0.093(4) 0.112(4) 0.004(4) -0.011(4) 0.034(4)
C22G 0.108(6) 0.095(5) 0.120(6) -0.003(5) -0.002(6) 0.036(5)
C22H 0.133(9) 0.133(9) 0.138(10) -0.008(9) -0.004(8) 0.017(8)
C224 0.144(5) 0.119(4) 0.085(4) 0.009(3) 0.003(3) 0.060(4)
C225 0.155(6) 0.125(5) 0.089(4) 0.020(4) -0.003(4) 0.062(4)
C226 0.122(4) 0.105(4) 0.127(5) 0.038(4) 0.012(4) 0.055(3)
C227 0.106(4) 0.078(3) 0.098(4) 0.010(3) 0.013(3) 0.029(3)
C228 0.103(3) 0.082(3) 0.076(3) 0.015(2) -0.001(3) 0.024(3)
C229 0.118(4) 0.095(3) 0.088(4) 0.023(3) 0.010(3) 0.048(3)
C230 0.174(6) 0.137(5) 0.093(4) 0.027(4) -0.035(4) 0.037(5)
C231 0.161(6) 0.125(5) 0.155(6) 0.043(4) 0.017(5) 0.071(4)
C232 0.126(4) 0.090(3) 0.092(4) -0.018(3) 0.001(3) 0.052(3)
C233 0.158(6) 0.082(3) 0.077(3) -0.004(2) 0.002(3) 0.043(3)
C234 0.126(4) 0.083(3) 0.085(3) -0.007(3) -0.025(3) 0.056(3)
C235 0.115(4) 0.087(3) 0.080(3) -0.009(3) -0.009(3) 0.029(3)
C236 0.128(4) 0.076(3) 0.073(3) -0.019(2) -0.013(3) 0.047(3)
C237 0.101(4) 0.082(3) 0.075(3) -0.015(2) -0.004(3) 0.034(3)
C238 0.138(5) 0.099(3) 0.095(4) 0.010(3) 0.021(4) 0.019(3)
C239 0.133(5) 0.100(3) 0.116(4) -0.020(3) -0.021(4) 0.061(3)
C240 0.212(7) 0.149(6) 0.108(5) 0.037(5) 0.010(5) 0.084(5)
C241 0.208(6) 0.146(6) 0.098(5) 0.025(4) 0.036(5) 0.099(5)
C242 0.219(7) 0.128(6) 0.109(5) 0.013(5) 0.013(5) 0.094(5)
C243 0.208(6) 0.132(5) 0.100(4) 0.029(4) 0.005(5) 0.109(4)
C244 0.208(6) 0.149(5) 0.086(4) 0.029(4) 0.014(4) 0.119(4)
C245 0.204(6) 0.136(5) 0.098(4) 0.040(4) 0.005(5) 0.104(4)
C246 0.201(6) 0.168(6) 0.086(4) 0.038(4) 0.025(5) 0.125(5)
C247 0.190(7) 0.159(7) 0.112(6) 0.047(5) 0.022(6) 0.088(6)
C250 0.203(6) 0.135(5) 0.079(4) 0.023(4) 0.008(5) 0.132(5)
C251 0.215(7) 0.139(6) 0.095(6) 0.017(5) 0.010(6) 0.123(6)
C252 0.220(7) 0.161(6) 0.110(6) 0.030(5) 0.016(6) 0.093(6)
C253 0.210(6) 0.147(6) 0.106(5) 0.042(5) 0.011(5) 0.098(5)
C254 0.210(6) 0.125(5) 0.097(4) 0.022(4) 0.008(5) 0.117(4)
C255 0.208(6) 0.149(5) 0.094(4) 0.036(4) 0.006(5) 0.118(5)
C256 0.193(7) 0.163(6) 0.096(6) 0.045(5) 0.019(6) 0.117(6)
C257 0.230(7) 0.134(6) 0.116(6) 0.009(6) 0.001(6) 0.106(6)
C270 0.117(5) 0.067(4) 0.072(4) -0.006(3) -0.016(4) 0.043(4)
C271 0.126(5) 0.068(4) 0.075(4) -0.004(3) -0.021(4) 0.042(4)
C272 0.136(6) 0.078(5) 0.092(5) -0.004(4) -0.019(5) 0.048(4)
C273 0.134(6) 0.094(5) 0.092(6) -0.010(4) -0.007(5) 0.050(5)
C274 0.134(6) 0.094(5) 0.090(6) 0.009(5) -0.003(5) 0.048(5)
C275 0.126(6) 0.084(5) 0.082(6) 0.007(4) 0.000(5) 0.042(5)
C276 0.146(6) 0.093(5) 0.103(5) 0.009(4) -0.025(5) 0.047(5)
C277 0.123(7) 0.084(5) 0.085(6) -0.014(5) -0.012(6) 0.045(5)
C278 0.152(6) 0.086(4) 0.103(5) 0.008(4) -0.006(5) 0.050(4)
C279 0.174(6) 0.102(4) 0.106(5) 0.008(5) 0.002(5) 0.035(5)
C280 0.177(6) 0.091(5) 0.098(5) 0.010(4) 0.002(5) 0.033(5)
C281 0.176(6) 0.089(4) 0.110(5) 0.020(4) -0.027(5) 0.043(5)
C282 0.164(6) 0.081(5) 0.115(5) 0.005(5) -0.022(5) 0.054(5)
C283 0.153(5) 0.083(4) 0.108(5) 0.004(4) -0.011(5) 0.052(4)
C284 0.166(7) 0.110(6) 0.112(7) -0.010(5) 0.006(6) 0.037(6)
C285 0.159(7) 0.108(6) 0.120(6) 0.009(5) -0.026(6) 0.055(6)
C286 0.164(7) 0.097(5) 0.084(5) -0.001(4) -0.019(5) 0.056(5)
C287 0.164(6) 0.091(4) 0.090(5) 0.007(4) -0.003(4) 0.052(5)
C288 0.170(6) 0.089(4) 0.098(5) 0.012(4) -0.001(4) 0.043(5)
C289 0.169(6) 0.087(5) 0.107(6) 0.014(5) -0.024(5) 0.050(5)
C290 0.153(5) 0.090(4) 0.108(5) 0.015(4) -0.019(4) 0.041(4)
C291 0.142(6) 0.095(5) 0.085(5) 0.012(4) -0.027(5) 0.033(5)
C292 0.149(9) 0.097(6) 0.102(7) 0.019(6) -0.025(7) 0.011(6)
C293 0.193(9) 0.108(7) 0.109(8) -0.006(6) -0.020(7) 0.062(7)

loop_
_atom_type_symbol
_atom_type_description
_atom_type_scat_dispersion_real
_atom_type_scat_dispersion_imag
_atom_type_scat_source
C C 0.0181 0.0091 'International Tables Vol C Tables 4.2.6.8 and 6.1.1.4'
H H 0.0000 0.0000 'International Tables Vol C Tables 4.2.6.8 and 6.1.1.4'

loop_
_geom_angle_atom_site_label_1
_geom_angle_atom_site_label_2
_geom_angle_atom_site_label_3
_geom_angle
_geom_angle_site_symmetry_1
_geom_angle_site_symmetry_3
C2 C1 H1 119.5 . .
C120 C1 H1 119.5 2_767 .
C120 C1 C2 121.1(3) 2_767 .
C1 C2 C4 118.6(3) . .
C3 C2 C1 117.1(3) . .
C3 C2 C4 124.1(3) . .
C2 C3 H3 118.8 . .
C2 C3 C122 122.4(3) . 2_767
C122 C3 H3 118.8 2_767 .
C2 C4 C25 116.0(2) . .
C5 C4 C2 108.5(3) . .
C5 C4 C16 101.5(2) . .
C5 C4 C25 112.4(3) . .
C16 C4 C2 111.0(3) . .
C16 C4 C25 106.5(2) . .
C6 C5 C4 129.8(3) . .
C6 C5 C10 120.4(3) . .
C10 C5 C4 109.8(3) . .
C5 C6 H6 119.2 . .
C5 C6 C7 121.5(3) . .
C7 C6 H6 119.2 . .
C6 C7 C8 116.6(4) . .
C6 C7 C21 124.0(3) . .
C8 C7 C21 119.3(3) . .
C7 C8 H8 118.7 . .
C9 C8 C7 122.6(4) . .
C9 C8 H8 118.7 . .
C8 C9 H9 120.2 . .
C8 C9 C10 119.7(3) . .
C10 C9 H9 120.2 . .
C5 C10 C11 109.6(3) . .
C9 C10 C5 119.0(3) . .
C9 C10 C11 131.4(3) . .
C12 C11 C10 132.5(3) . .
C12 C11 C16 118.2(4) . .
C16 C11 C10 109.3(3) . .
C11 C12 H12 119.9 . .
C13 C12 C11 120.3(4) . .
C13 C12 H12 119.9 . .
C12 C13 H13 118.8 . .
C12 C13 C14 122.5(3) . .
C14 C13 H13 118.8 . .
C13 C14 C15 117.3(4) . .
C13 C14 C17 122.4(3) . .
C15 C14 C17 120.2(4) . .
C14 C15 H15 119.5 . .
C16 C15 C14 121.0(3) . .
C16 C15 H15 119.5 . .
C11 C16 C4 109.7(3) . .
C15 C16 C4 129.6(3) . .
C15 C16 C11 120.7(3) . .
C14 C17 C18A 108.7(5) . .
C14 C17 C20A 103.1(5) . .
C14 C17 C19B 114.3(7) . .
C19A C17 C14 110.9(6) . .
C19A C17 C18A 115.9(8) . .
C19A C17 C20A 110.8(8) . .
C20A C17 C18A 106.6(6) . .
C18B C17 C14 112.2(6) . .
C18B C17 C19B 102.2(8) . .
C20B C17 C14 114.9(6) . .
C20B C17 C18B 111.7(8) . .
C20B C17 C19B 100.3(8) . .
C17 C18A H18A 109.5 . .
C17 C18A H18B 109.5 . .
C17 C18A H18C 109.5 . .
H18A C18A H18B 109.5 . .
H18A C18A H18C 109.5 . .
H18B C18A H18C 109.5 . .
C17 C19A H19A 109.5 . .
C17 C19A H19B 109.5 . .
C17 C19A H19C 109.5 . .
H19A C19A H19B 109.5 . .
H19A C19A H19C 109.5 . .
H19B C19A H19C 109.5 . .
C17 C20A H20A 109.5 . .
C17 C20A H20B 109.5 . .
C17 C20A H20C 109.5 . .
H20A C20A H20B 109.5 . .
H20A C20A H20C 109.5 . .
H20B C20A H20C 109.5 . .
C17 C18B H18D 109.5 . .
C17 C18B H18E 109.5 . .
C17 C18B H18F 109.5 . .
H18D C18B H18E 109.5 . .
H18D C18B H18F 109.5 . .
H18E C18B H18F 109.5 . .
C17 C19B H19D 109.5 . .
C17 C19B H19E 109.5 . .
C17 C19B H19F 109.5 . .
H19D C19B H19E 109.5 . .
H19D C19B H19F 109.5 . .
H19E C19B H19F 109.5 . .
C17 C20B H20D 109.5 . .
C17 C20B H20E 109.5 . .
C17 C20B H20F 109.5 . .
H20D C20B H20E 109.5 . .
H20D C20B H20F 109.5 . .
H20E C20B H20F 109.5 . .
C7 C21 C22 108.5(3) . .
C7 C21 C23 110.5(3) . .
C7 C21 C24 112.8(3) . .
C23 C21 C22 109.4(4) . .
C23 C21 C24 107.8(4) . .
C24 C21 C22 107.7(4) . .
C21 C22 H22A 109.5 . .
C21 C22 H22B 109.5 . .
C21 C22 H22C 109.5 . .
H22A C22 H22B 109.5 . .
H22A C22 H22C 109.5 . .
H22B C22 H22C 109.5 . .
C21 C23 H23A 109.5 . .
C21 C23 H23B 109.5 . .
C21 C23 H23C 109.5 . .
H23A C23 H23B 109.5 . .
H23A C23 H23C 109.5 . .
H23B C23 H23C 109.5 . .
C21 C24 H24A 109.5 . .
C21 C24 H24B 109.5 . .
C21 C24 H24C 109.5 . .
H24A C24 H24B 109.5 . .
H24A C24 H24C 109.5 . .
H24B C24 H24C 109.5 . .
C26 C25 C4 110.1(2) . .
C37 C25 C4 110.5(3) . .
C37 C25 C26 100.4(2) . .
C37 C25 C46 109.6(2) . .
C46 C25 C4 116.7(2) . .
C46 C25 C26 108.3(2) . .
C27 C26 C25 130.0(3) . .
C27 C26 C31 120.3(3) . .
C31 C26 C25 109.7(3) . .
C26 C27 H27 119.8 . .
C26 C27 C28 120.4(3) . .
C28 C27 H27 119.8 . .
C27 C28 C38 120.0(3) . .
C29 C28 C27 118.1(3) . .
C29 C28 C38 121.8(3) . .
C28 C29 H29 119.0 . .
C28 C29 C30 121.9(3) . .
C30 C29 H29 119.0 . .
C29 C30 H30 120.5 . .
C31 C30 C29 119.0(4) . .
C31 C30 H30 120.5 . .
C26 C31 C30 120.3(3) . .
C26 C31 C32 110.5(3) . .
C30 C31 C32 129.1(3) . .
C33 C32 C31 132.1(3) . .
C33 C32 C37 120.7(3) . .
C37 C32 C31 107.2(3) . .
C32 C33 H33 119.9 . .
C32 C33 C34 120.1(3) . .
C34 C33 H33 119.9 . .
C33 C34 H34 119.7 . .
C35 C34 C33 120.6(4) . .
C35 C34 H34 119.7 . .
C34 C35 C42 121.7(3) . .
C36 C35 C34 118.6(3) . .
C36 C35 C42 119.7(3) . .
C35 C36 H36 119.1 . .
C35 C36 C37 121.8(3) . .
C37 C36 H36 119.1 . .
C32 C37 C25 111.8(3) . .
C36 C37 C25 130.0(3) . .
C36 C37 C32 118.2(3) . .
C28 C38 C40A 109.7(5) . .
C39A C38 C28 114.3(5) . .
C39A C38 C40A 104.3(7) . .
C41A C38 C28 109.3(5) . .
C41A C38 C39A 110.4(7) . .
C41A C38 C40A 108.5(8) . .
C39B C38 C28 105.8(4) . .
C39B C38 C40B 105.6(7) . .
C40B C38 C28 108.6(5) . .
C41B C38 C28 113.8(4) . .
C41B C38 C39B 109.5(7) . .
C41B C38 C40B 113.0(7) . .
C38 C39A H39A 109.5 . .
C38 C39A H39B 109.5 . .
C38 C39A H39C 109.5 . .
H39A C39A H39B 109.5 . .
H39A C39A H39C 109.5 . .
H39B C39A H39C 109.5 . .
C38 C40A H40A 109.5 . .
C38 C40A H40B 109.5 . .
C38 C40A H40C 109.5 . .
H40A C40A H40B 109.5 . .
H40A C40A H40C 109.5 . .
H40B C40A H40C 109.5 . .
C38 C41A H41A 109.5 . .
C38 C41A H41B 109.5 . .
C38 C41A H41C 109.5 . .
H41A C41A H41B 109.5 . .
H41A C41A H41C 109.5 . .
H41B C41A H41C 109.5 . .
C38 C39B H39D 109.5 . .
C38 C39B H39E 109.5 . .
C38 C39B H39F 109.5 . .
H39D C39B H39E 109.5 . .
H39D C39B H39F 109.5 . .
H39E C39B H39F 109.5 . .
C38 C40B H40D 109.5 . .
C38 C40B H40E 109.5 . .
C38 C40B H40F 109.5 . .
H40D C40B H40E 109.5 . .
H40D C40B H40F 109.5 . .
H40E C40B H40F 109.5 . .
C38 C41B H41D 109.5 . .
C38 C41B H41E 109.5 . .
C38 C41B H41F 109.5 . .
H41D C41B H41E 109.5 . .
H41D C41B H41F 109.5 . .
H41E C41B H41F 109.5 . .
C35 C42 C43A 112.9(4) . .
C35 C42 C44A 108.9(3) . .
C35 C42 C45B 105.4(6) . .
C43A C42 C44A 105.3(5) . .
C45A C42 C35 108.9(4) . .
C45A C42 C43A 111.2(5) . .
C45A C42 C44A 109.5(6) . .
C43B C42 C35 110.5(6) . .
C43B C42 C44B 116.3(8) . .
C43B C42 C45B 109.2(9) . .
C44B C42 C35 112.0(5) . .
C44B C42 C45B 102.6(9) . .
C42 C43A H43A 109.5 . .
C42 C43A H43B 109.5 . .
C42 C43A H43C 109.5 . .
H43A C43A H43B 109.5 . .
H43A C43A H43C 109.5 . .
H43B C43A H43C 109.5 . .
C42 C44A H44A 109.5 . .
C42 C44A H44B 109.5 . .
C42 C44A H44C 109.5 . .
H44A C44A H44B 109.5 . .
H44A C44A H44C 109.5 . .
H44B C44A H44C 109.5 . .
C42 C45A H45A 109.5 . .
C42 C45A H45B 109.5 . .
C42 C45A H45C 109.5 . .
H45A C45A H45B 109.5 . .
H45A C45A H45C 109.5 . .
H45B C45A H45C 109.5 . .
C42 C43B H43D 109.5 . .
C42 C43B H43E 109.5 . .
C42 C43B H43F 109.5 . .
H43D C43B H43E 109.5 . .
H43D C43B H43F 109.5 . .
H43E C43B H43F 109.5 . .
C42 C44B H44D 109.5 . .
C42 C44B H44E 109.5 . .
C42 C44B H44F 109.5 . .
H44D C44B H44E 109.5 . .
H44D C44B H44F 109.5 . .
H44E C44B H44F 109.5 . .
C42 C45B H45D 109.5 . .
C42 C45B H45E 109.5 . .
C42 C45B H45F 109.5 . .
H45D C45B H45E 109.5 . .
H45D C45B H45F 109.5 . .
H45E C45B H45F 109.5 . .
C47 C46 C25 122.0(3) . .
C51 C46 C25 121.1(3) . .
C51 C46 C47 116.8(3) . .
C46 C47 H47 118.8 . .
C48 C47 C46 122.4(3) . .
C48 C47 H47 118.8 . .
C47 C48 H48 120.4 . .
C47 C48 C49 119.2(3) . .
C49 C48 H48 120.4 . .
C48 C49 C52 132.1(3) . .
C50 C49 C48 119.0(3) . .
C50 C49 C52 108.9(3) . .
C49 C50 C51 121.8(3) . .
C49 C50 C58 111.2(3) . .
C51 C50 C58 127.0(3) . .
C46 C51 H51 119.7 . .
C50 C51 C46 120.7(3) . .
C50 C51 H51 119.7 . .
C53 C52 C49 132.8(3) . .
C53 C52 C57 119.0(3) . .
C57 C52 C49 108.2(3) . .
C52 C53 H53 120.3 . .
C52 C53 C54 119.4(3) . .
C54 C53 H53 120.3 . .
C53 C54 H54 119.0 . .
C53 C54 C55 122.0(3) . .
C55 C54 H54 119.0 . .
C54 C55 C71 120.5(3) . .
C56 C55 C54 117.4(3) . .
C56 C55 C71 122.1(3) . .
C55 C56 H56 119.6 . .
C57 C56 C55 120.9(3) . .
C57 C56 H56 119.6 . .
C52 C57 C58 110.5(3) . .
C56 C57 C52 121.3(3) . .
C56 C57 C58 128.2(3) . .
C50 C58 C57 101.2(2) . .
C59 C58 C50 114.3(3) . .
C59 C58 C57 113.1(3) . .
C59 C58 C70 101.3(3) . .
C70 C58 C50 113.4(3) . .
C70 C58 C57 114.2(3) . .
C60 C59 C58 127.5(4) . .
C60 C59 C64 121.8(3) . .
C64 C59 C58 110.7(3) . .
C59 C60 H60 121.5 . .
C59 C60 C61 117.1(5) . .
C61 C60 H60 121.5 . .
C60 C61 H61 119.7 . .
C62 C61 C60 120.7(5) . .
C62 C61 H61 119.7 . .
C61 C62 H62 119.0 . .
C63 C62 C61 122.0(5) . .
C63 C62 H62 119.0 . .
C62 C63 H63 120.6 . .
C62 C63 C64 118.8(5) . .
C64 C63 H63 120.6 . .
C59 C64 C65 108.5(3) . .
C63 C64 C59 119.6(5) . .
C63 C64 C65 131.9(5) . .
C66 C65 C64 131.6(4) . .
C70 C65 C64 108.1(4) . .
C70 C65 C66 120.2(4) . .
C65 C66 H66 121.0 . .
C67 C66 C65 118.0(5) . .
C67 C66 H66 121.0 . .
C66 C67 H67 119.4 . .
C68 C67 C66 121.2(5) . .
C68 C67 H67 119.4 . .
C67 C68 H68 119.2 . .
C67 C68 C69 121.5(5) . .
C69 C68 H68 119.2 . .
C68 C69 H69 120.6 . .
C68 C69 C70 118.8(4) . .
C70 C69 H69 120.6 . .
C65 C70 C58 111.3(3) . .
C65 C70 C69 120.3(4) . .
C69 C70 C58 128.3(3) . .
C55 C71 C92 114.9(2) . .
C72 C71 C55 109.6(2) . .
C72 C71 C92 109.9(3) . .
C83 C71 C55 110.2(3) . .
C83 C71 C72 100.1(3) . .
C83 C71 C92 111.1(2) . .
C73 C72 C71 130.4(3) . .
C77 C72 C71 110.7(3) . .
C77 C72 C73 118.9(3) . .
C72 C73 H73 119.5 . .
C72 C73 C74 120.9(3) . .
C74 C73 H73 119.5 . .
C73 C74 C84 120.1(3) . .
C75 C74 C73 118.2(3) . .
C75 C74 C84 121.6(3) . .
C74 C75 H75 119.1 . .
C76 C75 C74 121.9(3) . .
C76 C75 H75 119.1 . .
C75 C76 H76 120.7 . .
C75 C76 C77 118.7(4) . .
C77 C76 H76 120.7 . .
C72 C77 C76 121.3(3) . .
C72 C77 C78 109.1(3) . .
C76 C77 C78 129.5(3) . .
C79 C78 C77 130.7(3) . .
C83 C78 C77 108.6(3) . .
C83 C78 C79 120.7(3) . .
C78 C79 H79 120.5 . .
C78 C79 C80 119.0(4) . .
C80 C79 H79 120.5 . .
C79 C80 H80 119.2 . .
C79 C80 C81 121.6(4) . .
C81 C80 H80 119.2 . .
C80 C81 C82 118.5(3) . .
C80 C81 C88 120.4(3) . .
C82 C81 C88 121.1(3) . .
C81 C82 H82 119.9 . .
C81 C82 C83 120.1(3) . .
C83 C82 H82 119.9 . .
C78 C83 C71 111.2(3) . .
C78 C83 C82 120.0(3) . .
C82 C83 C71 128.7(3) . .
C74 C84 C85A 108.8(4) . .
C74 C84 C86A 110.6(4) . .
C74 C84 C85B 104.8(5) . .
C74 C84 C87B 104.5(5) . .
C86A C84 C85A 104.2(7) . .
C87A C84 C74 118.6(5) . .
C87A C84 C85A 108.0(6) . .
C87A C84 C86A 105.7(7) . .
C85B C84 C87B 102.2(10) . .
C86B C84 C74 116.0(5) . .
C86B C84 C85B 115.5(8) . .
C86B C84 C87B 112.3(8) . .
C84 C85A H85A 109.5 . .
C84 C85A H85B 109.5 . .
C84 C85A H85C 109.5 . .
H85A C85A H85B 109.5 . .
H85A C85A H85C 109.5 . .
H85B C85A H85C 109.5 . .
C84 C86A H86A 109.5 . .
C84 C86A H86B 109.5 . .
C84 C86A H86C 109.5 . .
H86A C86A H86B 109.5 . .
H86A C86A H86C 109.5 . .
H86B C86A H86C 109.5 . .
C84 C87A H87A 109.5 . .
C84 C87A H87B 109.5 . .
C84 C87A H87C 109.5 . .
H87A C87A H87B 109.5 . .
H87A C87A H87C 109.5 . .
H87B C87A H87C 109.5 . .
C84 C85B H85D 109.5 . .
C84 C85B H85E 109.5 . .
C84 C85B H85F 109.5 . .
H85D C85B H85E 109.5 . .
H85D C85B H85F 109.5 . .
H85E C85B H85F 109.5 . .
C84 C86B H86D 109.5 . .
C84 C86B H86E 109.5 . .
C84 C86B H86F 109.5 . .
H86D C86B H86E 109.5 . .
H86D C86B H86F 109.5 . .
H86E C86B H86F 109.5 . .
C84 C87B H87D 109.5 . .
C84 C87B H87E 109.5 . .
C84 C87B H87F 109.5 . .
H87D C87B H87E 109.5 . .
H87D C87B H87F 109.5 . .
H87E C87B H87F 109.5 . .
C89 C88 C81 111.8(3) . .
C89 C88 C91 108.7(3) . .
C90 C88 C81 109.1(3) . .
C90 C88 C89 109.2(4) . .
C90 C88 C91 109.1(4) . .
C91 C88 C81 108.9(3) . .
C88 C89 H89A 109.5 . .
C88 C89 H89B 109.5 . .
C88 C89 H89C 109.5 . .
H89A C89 H89B 109.5 . .
H89A C89 H89C 109.5 . .
H89B C89 H89C 109.5 . .
C88 C90 H90A 109.5 . .
C88 C90 H90B 109.5 . .
C88 C90 H90C 109.5 . .
H90A C90 H90B 109.5 . .
H90A C90 H90C 109.5 . .
H90B C90 H90C 109.5 . .
C88 C91 H91A 109.5 . .
C88 C91 H91B 109.5 . .
C88 C91 H91C 109.5 . .
H91A C91 H91B 109.5 . .
H91A C91 H91C 109.5 . .
H91B C91 H91C 109.5 . .
C93 C92 C71 112.9(2) . .
C104 C92 C71 106.7(2) . .
C104 C92 C93 100.6(3) . .
C104 C92 C113 111.1(2) . .
C113 C92 C71 116.4(3) . .
C113 C92 C93 108.1(3) . .
C94 C93 C92 129.1(3) . .
C94 C93 C98 120.1(3) . .
C98 C93 C92 110.8(3) . .
C93 C94 H94 119.8 . .
C93 C94 C95 120.4(3) . .
C95 C94 H94 119.8 . .
C94 C95 C105 121.2(3) . .
C96 C95 C94 118.1(3) . .
C96 C95 C105 120.7(3) . .
C95 C96 H96 118.9 . .
C95 C96 C97 122.1(4) . .
C97 C96 H96 118.9 . .
C96 C97 H97 120.5 . .
C98 C97 C96 119.1(4) . .
C98 C97 H97 120.5 . .
C93 C98 C99 108.6(3) . .
C97 C98 C93 120.1(3) . .
C97 C98 C99 131.2(3) . .
C100 C99 C98 131.1(4) . .
C100 C99 C104 120.5(3) . .
C104 C99 C98 108.5(3) . .
C99 C100 H100 120.9 . .
C99 C100 C101 118.2(4) . .
C101 C100 H100 120.9 . .
C100 C101 H101 118.5 . .
C102 C101 C100 122.9(3) . .
C102 C101 H101 118.5 . .
C101 C102 C103 117.5(3) . .
C101 C102 C109 122.2(3) . .
C103 C102 C109 120.3(4) . .
C102 C103 H103 119.4 . .
C104 C103 C102 121.1(4) . .
C104 C103 H103 119.4 . .
C99 C104 C92 111.5(3) . .
C103 C104 C92 128.7(3) . .
C103 C104 C99 119.8(3) . .
C95 C105 C107 107.7(3) . .
C106 C105 C95 112.0(3) . .
C106 C105 C107 109.0(3) . .
C106 C105 C108 108.4(4) . .
C108 C105 C95 111.1(3) . .
C108 C105 C107 108.6(3) . .
C105 C106 H10A 109.5 . .
C105 C106 H10B 109.5 . .
C105 C106 H10C 109.5 . .
H10A C106 H10B 109.5 . .
H10A C106 H10C 109.5 . .
H10B C106 H10C 109.5 . .
C105 C107 H10D 109.5 . .
C105 C107 H10E 109.5 . .
C105 C107 H10F 109.5 . .
H10D C107 H10E 109.5 . .
H10D C107 H10F 109.5 . .
H10E C107 H10F 109.5 . .
C105 C108 H10G 109.5 . .
C105 C108 H10H 109.5 . .
C105 C108 H10I 109.5 . .
H10G C108 H10H 109.5 . .
H10G C108 H10I 109.5 . .
H10H C108 H10I 109.5 . .
C102 C109 C110 113.1(4) . .
C102 C109 C112 107.0(6) . .
C102 C109 C11B 105.6(8) . .
C111 C109 C102 112.9(5) . .
C111 C109 C110 104.5(5) . .
C111 C109 C112 112.2(7) . .
C112 C109 C110 107.0(6) . .
C11A C109 C102 99.4(6) . .
C11A C109 C11B 98.5(11) . .
C11C C109 C102 107.6(12) . .
C11C C109 C11A 133.4(13) . .
C11C C109 C11B 109.4(14) . .
C109 C110 H11A 109.5 . .
C109 C110 H11B 109.5 . .
C109 C110 H11C 109.5 . .
H11A C110 H11B 109.5 . .
H11A C110 H11C 109.5 . .
H11B C110 H11C 109.5 . .
C109 C111 H11D 109.5 . .
C109 C111 H11E 109.5 . .
C109 C111 H11F 109.5 . .
H11D C111 H11E 109.5 . .
H11D C111 H11F 109.5 . .
H11E C111 H11F 109.5 . .
C109 C112 H11G 109.5 . .
C109 C112 H11H 109.5 . .
C109 C112 H11I 109.5 . .
H11G C112 H11H 109.5 . .
H11G C112 H11I 109.5 . .
H11H C112 H11I 109.5 . .
C109 C11A H11J 109.5 . .
C109 C11A H11K 109.5 . .
C109 C11A H11L 109.5 . .
H11J C11A H11K 109.5 . .
H11J C11A H11L 109.5 . .
H11K C11A H11L 109.5 . .
C109 C11B H11M 109.5 . .
C109 C11B H11N 109.5 . .
C109 C11B H11O 109.5 . .
H11M C11B H11N 109.5 . .
H11M C11B H11O 109.5 . .
H11N C11B H11O 109.5 . .
C109 C11C H11P 109.5 . .
C109 C11C H11Q 109.5 . .
C109 C11C H11R 109.5 . .
H11P C11C H11Q 109.5 . .
H11P C11C H11R 109.5 . .
H11Q C11C H11R 109.5 . .
C114 C113 C92 123.4(2) . .
C114 C113 C118 116.5(3) . .
C118 C113 C92 120.0(3) . .
C113 C114 H114 118.6 . .
C115 C114 C113 122.9(3) . .
C115 C114 H114 118.6 . .
C114 C115 H115 120.3 . .
C116 C115 C114 119.3(3) . .
C116 C115 H115 120.3 . .
C115 C116 C117 118.8(3) . .
C115 C116 C119 132.9(3) . .
C117 C116 C119 108.2(2) . .
C116 C117 C121 111.5(3) . .
C118 C117 C116 121.5(3) . .
C118 C117 C121 127.0(3) . .
C113 C118 H118 119.5 . .
C117 C118 C113 121.0(3) . .
C117 C118 H118 119.5 . .
C120 C119 C116 107.4(3) . .
C122 C119 C116 133.7(3) . .
C122 C119 C120 118.9(3) . .
C1 C120 C119 120.8(3) 2_767 .
C1 C120 C121 127.4(3) 2_767 .
C119 C120 C121 111.7(3) . .
C117 C121 C126 115.9(3) . .
C117 C121 C137 112.4(3) . .
C120 C121 C117 101.0(2) . .
C120 C121 C126 110.9(3) . .
C120 C121 C137 116.3(3) . .
C137 C121 C126 101.1(3) . .
C3 C122 H122 120.2 2_767 .
C119 C122 C3 119.6(3) . 2_767
C119 C122 H122 120.2 . .
C127 C126 C121 128.2(3) . .
C127 C126 C131 121.3(4) . .
C131 C126 C121 110.3(4) . .
C126 C127 H127 120.5 . .
C126 C127 C128 118.9(4) . .
C128 C127 H127 120.5 . .
C127 C128 H128 120.1 . .
C127 C128 C129 119.8(5) . .
C129 C128 H128 120.1 . .
C128 C129 H129 119.3 . .
C130 C129 C128 121.4(4) . .
C130 C129 H129 119.3 . .
C129 C130 H130 120.8 . .
C129 C130 C131 118.5(5) . .
C131 C130 H130 120.8 . .
C126 C131 C132 108.9(3) . .
C130 C131 C126 120.0(5) . .
C130 C131 C132 131.0(4) . .
C133 C132 C131 131.6(4) . .
C133 C132 C137 119.0(5) . .
C137 C132 C131 109.5(4) . .
C132 C133 H133 120.5 . .
C134 C133 C132 119.0(5) . .
C134 C133 H133 120.5 . .
C133 C134 H134 119.4 . .
C135 C134 C133 121.2(5) . .
C135 C134 H134 119.4 . .
C134 C135 H135 119.8 . .
C134 C135 C136 120.5(5) . .
C136 C135 H135 119.8 . .
C135 C136 H136 120.5 . .
C137 C136 C135 119.0(4) . .
C137 C136 H136 120.5 . .
C132 C137 C121 110.1(4) . .
C136 C137 C121 128.5(3) . .
C136 C137 C132 121.3(4) . .
C201 C200 H200 120.0 . .
C205 C200 H200 120.0 . .
C205 C200 C201 120.0 . .
C200 C201 H201 120.0 . .
C202 C201 C200 120.0 . .
C202 C201 H201 120.0 . .
C201 C202 H202 120.0 . .
C201 C202 C203 120.0 . .
C203 C202 H202 120.0 . .
C202 C203 H203 120.0 . .
C202 C203 C204 119.9 . .
C204 C203 H203 120.0 . .
C203 C204 C206 119.1(3) . .
C205 C204 C203 120.0 . .
C205 C204 C206 120.9(3) . .
C200 C205 C204 120.0 . .
C200 C205 C207 120.1(3) . .
C204 C205 C207 119.9(3) . .
C204 C206 H20G 109.5 . .
C204 C206 H20H 109.5 . .
C204 C206 H20I 109.5 . .
H20G C206 H20H 109.5 . .
H20G C206 H20I 109.5 . .
H20H C206 H20I 109.5 . .
C205 C207 H20J 109.5 . .
C205 C207 H20K 109.5 . .
C205 C207 H20L 109.5 . .
H20J C207 H20K 109.5 . .
H20J C207 H20L 109.5 . .
H20K C207 H20L 109.5 . .
C209 C208 H208 120.0 . .
C213 C208 H208 120.0 . .
C213 C208 C209 120.0 . .
C208 C209 H209 120.0 . .
C208 C209 C210 120.0 . .
C210 C209 H209 120.0 . .
C209 C210 H210 120.0 . .
C211 C210 C209 120.0 . .
C211 C210 H210 120.0 . .
C210 C211 H211 120.0 . .
C210 C211 C212 120.0 . .
C212 C211 H211 120.0 . .
C211 C212 C214 119.1(2) . .
C213 C212 C211 120.0 . .
C213 C212 C214 120.8(2) . .
C208 C213 C212 120.0 . .
C208 C213 C215 119.3(2) . .
C212 C213 C215 120.7(2) . .
C212 C214 H21A 109.5 . .
C212 C214 H21B 109.5 . .
C212 C214 H21C 109.5 . .
H21A C214 H21B 109.5 . .
H21A C214 H21C 109.5 . .
H21B C214 H21C 109.5 . .
C213 C215 H21D 109.5 . .
C213 C215 H21E 109.5 . .
C213 C215 H21F 109.5 . .
H21D C215 H21E 109.5 . .
H21D C215 H21F 109.5 . .
H21E C215 H21F 109.5 . .
C217 C216 H216 120.0 . .
C217 C216 C221 120.0 . .
C221 C216 H216 120.0 . .
C216 C217 H217 120.0 . .
C216 C217 C218 120.0 . .
C218 C217 H217 120.0 . .
C217 C218 H218 120.0 . .
C217 C218 C219 120.0 . .
C219 C218 H218 120.0 . .
C218 C219 H219 120.0 . .
C218 C219 C220 120.0 . .
C220 C219 H219 120.0 . .
C219 C220 C222 120.7(3) . .
C221 C220 C219 120.0 . .
C221 C220 C222 119.2(3) . .
C216 C221 C223 119.8(3) . .
C220 C221 C216 120.0 . .
C220 C221 C223 120.1(4) . .
C220 C222 H22D 109.5 . .
C220 C222 H22E 109.5 . .
C220 C222 H22F 109.5 . .
H22D C222 H22E 109.5 . .
H22D C222 H22F 109.5 . .
H22E C222 H22F 109.5 . .
C221 C223 H22G 109.5 . .
C221 C223 H22H 109.5 . .
C221 C223 H22I 109.5 . .
H22G C223 H22H 109.5 . .
H22G C223 H22I 109.5 . .
H22H C223 H22I 109.5 . .
C22B C22A H22J 120.0 . .
C22B C22A C22F 120.0 . .
C22F C22A H22J 120.0 . .
C22A C22B H22K 120.0 . .
C22A C22B C22C 120.0 . .
C22C C22B H22K 120.0 . .
C22B C22C H22L 120.0 . .
C22D C22C C22B 120.0 . .
C22D C22C H22L 120.0 . .
C22C C22D H22M 120.0 . .
C22E C22D C22C 120.0 . .
C22E C22D H22M 120.0 . .
C22D C22E C22F 120.0 . .
C22D C22E C22H 119.8(4) . .
C22F C22E C22H 120.2(4) . .
C22A C22F C22G 120.3(4) . .
C22E C22F C22A 120.0 . .
C22E C22F C22G 119.7(4) . .
C22F C22G H22N 109.5 . .
C22F C22G H22O 109.5 . .
C22F C22G H22P 109.5 . .
H22N C22G H22O 109.5 . .
H22N C22G H22P 109.5 . .
H22O C22G H22P 109.5 . .
C22E C22H H22Q 109.5 . .
C22E C22H H22R 109.5 . .
C22E C22H H22S 109.5 . .
H22Q C22H H22R 109.5 . .
H22Q C22H H22S 109.5 . .
H22R C22H H22S 109.5 . .
C225 C224 H224 119.5 . .
C225 C224 C229 120.9(6) . .
C229 C224 H224 119.5 . .
C224 C225 H225 119.8 . .
C224 C225 C226 120.4(6) . .
C226 C225 H225 119.8 . .
C225 C226 H226 120.8 . .
C225 C226 C227 118.5(5) . .
C227 C226 H226 120.8 . .
C226 C227 H227 119.7 . .
C228 C227 C226 120.7(5) . .
C228 C227 H227 119.7 . .
C227 C228 C229 120.4(5) . .
C227 C228 C230 118.8(5) . .
C229 C228 C230 120.8(5) . .
C224 C229 C228 119.1(5) . .
C224 C229 C231 119.0(6) . .
C228 C229 C231 121.8(5) . .
C228 C230 H23D 109.5 . .
C228 C230 H23E 109.5 . .
C228 C230 H23F 109.5 . .
H23D C230 H23E 109.5 . .
H23D C230 H23F 109.5 . .
H23E C230 H23F 109.5 . .
C229 C231 H23G 109.5 . .
C229 C231 H23H 109.5 . .
C229 C231 H23I 109.5 . .
H23G C231 H23H 109.5 . .
H23G C231 H23I 109.5 . .
H23H C231 H23I 109.5 . .
C233 C232 H232 120.0 . .
C237 C232 H232 120.0 . .
C237 C232 C233 120.0 . .
C232 C233 H233 120.0 . .
C234 C233 C232 119.9 . .
C234 C233 H233 120.0 . .
C233 C234 H234 120.0 . .
C233 C234 C235 120.0 . .
C235 C234 H234 120.0 . .
C234 C235 H235 120.0 . .
C236 C235 C234 120.0 . .
C236 C235 H235 120.0 . .
C235 C236 C238 120.9(4) . .
C237 C236 C235 120.0 . .
C237 C236 C238 119.0(4) . .
C232 C237 C239 120.1(4) . .
C236 C237 C232 120.0 . .
C236 C237 C239 119.9(4) . .
C236 C238 H23J 109.5 . .
C236 C238 H23K 109.5 . .
C236 C238 H23L 109.5 . .
H23J C238 H23K 109.5 . .
H23J C238 H23L 109.5 . .
H23K C238 H23L 109.5 . .
C237 C239 H23M 109.5 . .
C237 C239 H23N 109.5 . .
C237 C239 H23O 109.5 . .
H23M C239 H23N 109.5 . .
H23M C239 H23O 109.5 . .
H23N C239 H23O 109.5 . .
C241 C240 H240 120.0 . .
C241 C240 C245 120.0 . .
C245 C240 H240 120.0 . .
C240 C241 H241 120.0 . .
C240 C241 C242 120.0 . .
C242 C241 H241 120.0 . .
C241 C242 H242 120.0 . .
C243 C242 C241 120.0 . .
C243 C242 H242 120.0 . .
C242 C243 C244 120.0 . .
C242 C243 C247 116.9(8) . .
C244 C243 C247 123.0(8) . .
C243 C244 C246 119.8(9) . .
C245 C244 C243 120.0 . .
C245 C244 C246 120.1(9) . .
C240 C245 H245 120.0 . .
C244 C245 C240 120.0 . .
C244 C245 H245 120.0 . .
C244 C246 H24D 109.5 . .
C244 C246 H24E 109.5 . .
C244 C246 H24F 109.5 . .
H24D C246 H24E 109.5 . .
H24D C246 H24F 109.5 . .
H24E C246 H24F 109.5 . .
C243 C247 H24G 109.5 . .
C243 C247 H24H 109.5 . .
C243 C247 H24I 109.5 . .
H24G C247 H24H 109.5 . .
H24G C247 H24I 109.5 . .
H24H C247 H24I 109.5 . .
C251 C250 H250 120.0 . .
C251 C250 C255 120.0 . .
C255 C250 H250 120.0 . .
C250 C251 H251 120.0 . .
C250 C251 C252 120.0 . .
C252 C251 H251 120.0 . .
C251 C252 H252 120.0 . .
C253 C252 C251 120.0 . .
C253 C252 H252 120.0 . .
C252 C253 H253 120.0 . .
C252 C253 C254 120.0 . .
C254 C253 H253 120.0 . .
C253 C254 C257 119.3(4) . .
C255 C254 C253 120.0 . .
C255 C254 C257 120.5(4) . .
C250 C255 C256 119.4(4) . .
C254 C255 C250 120.0 . .
C254 C255 C256 120.6(4) . .
C255 C256 H25A 109.5 . .
C255 C256 H25B 109.5 . .
C255 C256 H25C 109.5 . .
H25A C256 H25B 109.5 . .
H25A C256 H25C 109.5 . .
H25B C256 H25C 109.5 . .
C254 C257 H25D 109.5 . .
C254 C257 H25E 109.5 . .
C254 C257 H25F 109.5 . .
H25D C257 H25E 109.5 . .
H25D C257 H25F 109.5 . .
H25E C257 H25F 109.5 . .
C271 C270 C275 120.0 . .
C271 C270 C277 120.0(3) . .
C275 C270 C277 120.0(3) . .
C270 C271 C276 119.8(4) . .
C272 C271 C270 120.0 . .
C272 C271 C276 120.2(4) . .
C271 C272 H272 120.0 . .
C271 C272 C273 120.0 . .
C273 C272 H272 120.0 . .
C272 C273 H273 120.0 . .
C274 C273 C272 120.0 . .
C274 C273 H273 120.0 . .
C273 C274 H274 120.0 . .
C273 C274 C275 120.0 . .
C275 C274 H274 120.0 . .
C270 C275 H275 120.0 . .
C274 C275 C270 120.0 . .
C274 C275 H275 120.0 . .
C271 C276 H27A 109.5 . .
C271 C276 H27B 109.5 . .
C271 C276 H27C 109.5 . .
H27A C276 H27B 109.5 . .
H27A C276 H27C 109.5 . .
H27B C276 H27C 109.5 . .
C270 C277 H27D 109.5 . .
C270 C277 H27E 109.5 . .
C270 C277 H27F 109.5 . .
H27D C277 H27E 109.5 . .
H27D C277 H27F 109.5 . .
H27E C277 H27F 109.5 . .
C279 C278 C283 120.0 . .
C279 C278 C285 120.1(4) . .
C283 C278 C285 119.8(4) . .
C278 C279 H279 120.0 . .
C280 C279 C278 120.0 . .
C280 C279 H279 120.0 . .
C279 C280 H280 120.0 . .
C279 C280 C281 120.0 . .
C281 C280 H280 120.0 . .
C280 C281 H281 120.0 . .
C282 C281 C280 120.0 . .
C282 C281 H281 120.0 . .
C281 C282 H282 120.0 . .
C281 C282 C283 120.0 . .
C283 C282 H282 120.0 . .
C278 C283 C284 119.8(4) . .
C282 C283 C278 120.0 . .
C282 C283 C284 120.2(4) . .
C283 C284 H28A 109.5 . .
C283 C284 H28B 109.5 . .
C283 C284 H28C 109.5 . .
H28A C284 H28B 109.5 . .
H28A C284 H28C 109.5 . .
H28B C284 H28C 109.5 . .
C278 C285 H28D 109.5 . .
C278 C285 H28E 109.5 . .
C278 C285 H28F 109.5 . .
H28D C285 H28E 109.5 . .
H28D C285 H28F 109.5 . .
H28E C285 H28F 109.5 . .
C287 C286 C291 120.0 . .
C287 C286 C293 119.5(4) . .
C291 C286 C293 120.4(4) . .
C286 C287 H287 120.0 . .
C286 C287 C288 120.0 . .
C288 C287 H287 120.0 . .
C287 C288 H288 120.0 . .
C287 C288 C289 120.0 . .
C289 C288 H288 120.0 . .
C288 C289 H289 120.0 . .
C290 C289 C288 120.0 . .
C290 C289 H289 120.0 . .
C289 C290 H290 120.0 . .
C289 C290 C291 120.0 . .
C291 C290 H290 120.0 . .
C286 C291 C292 120.5(4) . .
C290 C291 C286 120.0 . .
C290 C291 C292 119.5(4) . .
C291 C292 H29A 109.5 . .
C291 C292 H29B 109.5 . .
C291 C292 H29C 109.5 . .
H29A C292 H29B 109.5 . .
H29A C292 H29C 109.5 . .
H29B C292 H29C 109.5 . .
C286 C293 H29D 109.5 . .
C286 C293 H29E 109.5 . .
C286 C293 H29F 109.5 . .
H29D C293 H29E 109.5 . .
H29D C293 H29F 109.5 . .
H29E C293 H29F 109.5 . .

loop_
_geom_bond_atom_site_label_1
_geom_bond_atom_site_label_2
_geom_bond_distance
_geom_bond_site_symmetry_2
C1 H1 0.9300 .
C1 C2 1.402(5) .
C1 C120 1.383(4) 2_767
C2 C3 1.393(4) .
C2 C4 1.546(4) .
C3 H3 0.9300 .
C3 C122 1.396(4) 2_767
C4 C5 1.533(5) .
C4 C16 1.539(4) .
C4 C25 1.617(5) .
C5 C6 1.373(5) .
C5 C10 1.409(4) .
C6 H6 0.9300 .
C6 C7 1.395(5) .
C7 C8 1.410(5) .
C7 C21 1.523(6) .
C8 H8 0.9300 .
C8 C9 1.369(6) .
C9 H9 0.9300 .
C9 C10 1.385(5) .
C10 C11 1.440(5) .
C11 C12 1.402(5) .
C11 C16 1.410(5) .
C12 H12 0.9300 .
C12 C13 1.359(6) .
C13 H13 0.9300 .
C13 C14 1.398(6) .
C14 C15 1.404(5) .
C14 C17 1.538(6) .
C15 H15 0.9300 .
C15 C16 1.373(5) .
C17 C18A 1.560(7) .
C17 C19A 1.513(8) .
C17 C20A 1.538(8) .
C17 C18B 1.523(8) .
C17 C19B 1.569(9) .
C17 C20B 1.520(8) .
C18A H18A 0.9600 .
C18A H18B 0.9600 .
C18A H18C 0.9600 .
C19A H19A 0.9600 .
C19A H19B 0.9600 .
C19A H19C 0.9600 .
C20A H20A 0.9600 .
C20A H20B 0.9600 .
C20A H20C 0.9600 .
C18B H18D 0.9600 .
C18B H18E 0.9600 .
C18B H18F 0.9600 .
C19B H19D 0.9600 .
C19B H19E 0.9600 .
C19B H19F 0.9600 .
C20B H20D 0.9600 .
C20B H20E 0.9600 .
C20B H20F 0.9600 .
C21 C22 1.546(6) .
C21 C23 1.527(6) .
C21 C24 1.533(5) .
C22 H22A 0.9600 .
C22 H22B 0.9600 .
C22 H22C 0.9600 .
C23 H23A 0.9600 .
C23 H23B 0.9600 .
C23 H23C 0.9600 .
C24 H24A 0.9600 .
C24 H24B 0.9600 .
C24 H24C 0.9600 .
C25 C26 1.563(4) .
C25 C37 1.521(5) .
C25 C46 1.554(4) .
C26 C27 1.380(5) .
C26 C31 1.383(5) .
C27 H27 0.9300 .
C27 C28 1.412(4) .
C28 C29 1.380(5) .
C28 C38 1.532(5) .
C29 H29 0.9300 .
C29 C30 1.388(5) .
C30 H30 0.9300 .
C30 C31 1.388(5) .
C31 C32 1.469(5) .
C32 C33 1.361(5) .
C32 C37 1.410(5) .
C33 H33 0.9300 .
C33 C34 1.395(5) .
C34 H34 0.9300 .
C34 C35 1.393(5) .
C35 C36 1.378(5) .
C35 C42 1.537(5) .
C36 H36 0.9300 .
C36 C37 1.394(4) .
C38 C39A 1.525(8) .
C38 C40A 1.544(8) .
C38 C41A 1.520(8) .
C38 C39B 1.531(8) .
C38 C40B 1.532(7) .
C38 C41B 1.521(8) .
C39A H39A 0.9600 .
C39A H39B 0.9600 .
C39A H39C 0.9600 .
C40A H40A 0.9600 .
C40A H40B 0.9600 .
C40A H40C 0.9600 .
C41A H41A 0.9600 .
C41A H41B 0.9600 .
C41A H41C 0.9600 .
C39B H39D 0.9600 .
C39B H39E 0.9600 .
C39B H39F 0.9600 .
C40B H40D 0.9600 .
C40B H40E 0.9600 .
C40B H40F 0.9600 .
C41B H41D 0.9600 .
C41B H41E 0.9600 .
C41B H41F 0.9600 .
C42 C43A 1.538(7) .
C42 C44A 1.552(6) .
C42 C45A 1.486(7) .
C42 C43B 1.495(9) .
C42 C44B 1.533(8) .
C42 C45B 1.554(9) .
C43A H43A 0.9600 .
C43A H43B 0.9600 .
C43A H43C 0.9600 .
C44A H44A 0.9600 .
C44A H44B 0.9600 .
C44A H44C 0.9600 .
C45A H45A 0.9600 .
C45A H45B 0.9600 .
C45A H45C 0.9600 .
C43B H43D 0.9600 .
C43B H43E 0.9600 .
C43B H43F 0.9600 .
C44B H44D 0.9600 .
C44B H44E 0.9600 .
C44B H44F 0.9600 .
C45B H45D 0.9600 .
C45B H45E 0.9600 .
C45B H45F 0.9600 .
C46 C47 1.402(5) .
C46 C51 1.398(4) .
C47 H47 0.9300 .
C47 C48 1.386(4) .
C48 H48 0.9300 .
C48 C49 1.391(4) .
C49 C50 1.375(4) .
C49 C52 1.475(4) .
C50 C51 1.379(4) .
C50 C58 1.522(4) .
C51 H51 0.9300 .
C52 C53 1.377(5) .
C52 C57 1.396(4) .
C53 H53 0.9300 .
C53 C54 1.395(4) .
C54 H54 0.9300 .
C54 C55 1.405(4) .
C55 C56 1.384(5) .
C55 C71 1.553(4) .
C56 H56 0.9300 .
C56 C57 1.379(4) .
C57 C58 1.527(5) .
C58 C59 1.514(5) .
C58 C70 1.522(5) .
C59 C60 1.384(6) .
C59 C64 1.398(6) .
C60 H60 0.9300 .
C60 C61 1.402(6) .
C61 H61 0.9300 .
C61 C62 1.376(8) .
C62 H62 0.9300 .
C62 C63 1.360(8) .
C63 H63 0.9300 .
C63 C64 1.386(6) .
C64 C65 1.474(6) .
C65 C66 1.411(6) .
C65 C70 1.384(5) .
C66 H66 0.9300 .
C66 C67 1.396(8) .
C67 H67 0.9300 .
C67 C68 1.355(8) .
C68 H68 0.9300 .
C68 C69 1.381(6) .
C69 H69 0.9300 .
C69 C70 1.397(6) .
C71 C72 1.543(5) .
C71 C83 1.536(5) .
C71 C92 1.619(5) .
C72 C73 1.391(5) .
C72 C77 1.384(5) .
C73 H73 0.9300 .
C73 C74 1.400(5) .
C74 C75 1.384(5) .
C74 C84 1.526(5) .
C75 H75 0.9300 .
C75 C76 1.384(5) .
C76 H76 0.9300 .
C76 C77 1.386(5) .
C77 C78 1.468(5) .
C78 C79 1.385(5) .
C78 C83 1.384(5) .
C79 H79 0.9300 .
C79 C80 1.392(6) .
C80 H80 0.9300 .
C80 C81 1.396(6) .
C81 C82 1.396(5) .
C81 C88 1.538(5) .
C82 H82 0.9300 .
C82 C83 1.401(5) .
C84 C85A 1.573(7) .
C84 C86A 1.553(7) .
C84 C87A 1.509(7) .
C84 C85B 1.550(8) .
C84 C86B 1.453(7) .
C84 C87B 1.560(8) .
C85A H85A 0.9600 .
C85A H85B 0.9600 .
C85A H85C 0.9600 .
C86A H86A 0.9600 .
C86A H86B 0.9600 .
C86A H86C 0.9600 .
C87A H87A 0.9600 .
C87A H87B 0.9600 .
C87A H87C 0.9600 .
C85B H85D 0.9600 .
C85B H85E 0.9600 .
C85B H85F 0.9600 .
C86B H86D 0.9600 .
C86B H86E 0.9600 .
C86B H86F 0.9600 .
C87B H87D 0.9600 .
C87B H87E 0.9600 .
C87B H87F 0.9600 .
C88 C89 1.530(6) .
C88 C90 1.529(7) .
C88 C91 1.534(5) .
C89 H89A 0.9600 .
C89 H89B 0.9600 .
C89 H89C 0.9600 .
C90 H90A 0.9600 .
C90 H90B 0.9600 .
C90 H90C 0.9600 .
C91 H91A 0.9600 .
C91 H91B 0.9600 .
C91 H91C 0.9600 .
C92 C93 1.544(5) .
C92 C104 1.532(4) .
C92 C113 1.543(4) .
C93 C94 1.386(4) .
C93 C98 1.395(5) .
C94 H94 0.9300 .
C94 C95 1.400(5) .
C95 C96 1.386(5) .
C95 C105 1.542(5) .
C96 H96 0.9300 .
C96 C97 1.388(5) .
C97 H97 0.9300 .
C97 C98 1.379(5) .
C98 C99 1.479(5) .
C99 C100 1.378(5) .
C99 C104 1.392(5) .
C100 H100 0.9300 .
C100 C101 1.393(6) .
C101 H101 0.9300 .
C101 C102 1.381(6) .
C102 C103 1.388(5) .
C102 C109 1.540(6) .
C103 H103 0.9300 .
C103 C104 1.385(5) .
C105 C106 1.529(6) .
C105 C107 1.544(5) .
C105 C108 1.533(6) .
C106 H10A 0.9600 .
C106 H10B 0.9600 .
C106 H10C 0.9600 .
C107 H10D 0.9600 .
C107 H10E 0.9600 .
C107 H10F 0.9600 .
C108 H10G 0.9600 .
C108 H10H 0.9600 .
C108 H10I 0.9600 .
C109 C110 1.557(7) .
C109 C111 1.504(6) .
C109 C112 1.541(8) .
C109 C11A 1.533(9) .
C109 C11B 1.571(9) .
C109 C11C 1.521(10) .
C110 H11A 0.9600 .
C110 H11B 0.9600 .
C110 H11C 0.9600 .
C111 H11D 0.9600 .
C111 H11E 0.9600 .
C111 H11F 0.9600 .
C112 H11G 0.9600 .
C112 H11H 0.9600 .
C112 H11I 0.9600 .
C11A H11J 0.9600 .
C11A H11K 0.9600 .
C11A H11L 0.9600 .
C11B H11M 0.9600 .
C11B H11N 0.9600 .
C11B H11O 0.9600 .
C11C H11P 0.9600 .
C11C H11Q 0.9600 .
C11C H11R 0.9600 .
C113 C114 1.397(4) .
C113 C118 1.405(4) .
C114 H114 0.9300 .
C114 C115 1.390(4) .
C115 H115 0.9300 .
C115 C116 1.388(4) .
C116 C117 1.389(4) .
C116 C119 1.485(4) .
C117 C118 1.380(4) .
C117 C121 1.526(4) .
C118 H118 0.9300 .
C119 C120 1.405(4) .
C119 C122 1.383(4) .
C120 C1 1.383(4) 2_767
C120 C121 1.507(5) .
C121 C126 1.537(5) .
C121 C137 1.527(5) .
C122 C3 1.396(4) 2_767
C122 H122 0.9300 .
C126 C127 1.375(6) .
C126 C131 1.392(5) .
C127 H127 0.9300 .
C127 C128 1.378(6) .
C128 H128 0.9300 .
C128 C129 1.400(8) .
C129 H129 0.9300 .
C129 C130 1.375(8) .
C130 H130 0.9300 .
C130 C131 1.386(6) .
C131 C132 1.451(6) .
C132 C133 1.393(7) .
C132 C137 1.395(5) .
C133 H133 0.9300 .
C133 C134 1.378(8) .
C134 H134 0.9300 .
C134 C135 1.369(8) .
C135 H135 0.9300 .
C135 C136 1.379(6) .
C136 H136 0.9300 .
C136 C137 1.370(6) .
C200 H200 0.9300 .
C200 C201 1.3903 .
C200 C205 1.3884 .
C201 H201 0.9300 .
C201 C202 1.3881 .
C202 H202 0.9300 .
C202 C203 1.3891 .
C203 H203 0.9300 .
C203 C204 1.3903 .
C204 C205 1.3896 .
C204 C206 1.519(5) .
C205 C207 1.518(5) .
C206 H20G 0.9600 .
C206 H20H 0.9600 .
C206 H20I 0.9600 .
C207 H20J 0.9600 .
C207 H20K 0.9600 .
C207 H20L 0.9600 .
C208 H208 0.9300 .
C208 C209 1.3891 .
C208 C213 1.3885 .
C209 H209 0.9300 .
C209 C210 1.3901 .
C210 H210 0.9300 .
C210 C211 1.3892 .
C211 H211 0.9300 .
C211 C212 1.3901 .
C212 C213 1.3895 .
C212 C214 1.508(4) .
C213 C215 1.514(5) .
C214 H21A 0.9600 .
C214 H21B 0.9600 .
C214 H21C 0.9600 .
C215 H21D 0.9600 .
C215 H21E 0.9600 .
C215 H21F 0.9600 .
C216 H216 0.9300 .
C216 C217 1.3878 .
C216 C221 1.3904 .
C217 H217 0.9300 .
C217 C218 1.3893 .
C218 H218 0.9300 .
C218 C219 1.3897 .
C219 H219 0.9300 .
C219 C220 1.3898 .
C220 C221 1.3879 .
C220 C222 1.530(6) .
C221 C223 1.524(6) .
C222 H22D 0.9600 .
C222 H22E 0.9600 .
C222 H22F 0.9600 .
C223 H22G 0.9600 .
C223 H22H 0.9600 .
C223 H22I 0.9600 .
C22A H22J 0.9300 .
C22A C22B 1.3900 .
C22A C22F 1.3900 .
C22B H22K 0.9300 .
C22B C22C 1.3900 .
C22C H22L 0.9300 .
C22C C22D 1.3900 .
C22D H22M 0.9300 .
C22D C22E 1.3900 .
C22E C22F 1.3900 .
C22E C22H 1.512(8) .
C22F C22G 1.519(8) .
C22G H22N 0.9600 .
C22G H22O 0.9600 .
C22G H22P 0.9600 .
C22H H22Q 0.9600 .
C22H H22R 0.9600 .
C22H H22S 0.9600 .
C224 H224 0.9300 .
C224 C225 1.355(8) .
C224 C229 1.379(8) .
C225 H225 0.9300 .
C225 C226 1.388(9) .
C226 H226 0.9300 .
C226 C227 1.392(8) .
C227 H227 0.9300 .
C227 C228 1.359(7) .
C228 C229 1.380(7) .
C228 C230 1.530(8) .
C229 C231 1.517(8) .
C230 H23D 0.9600 .
C230 H23E 0.9600 .
C230 H23F 0.9600 .
C231 H23G 0.9600 .
C231 H23H 0.9600 .
C231 H23I 0.9600 .
C232 H232 0.9300 .
C232 C233 1.3898 .
C232 C237 1.3895 .
C233 H233 0.9300 .
C233 C234 1.3890 .
C234 H234 0.9300 .
C234 C235 1.3897 .
C235 H235 0.9300 .
C235 C236 1.3885 .
C236 C237 1.3883 .
C236 C238 1.523(5) .
C237 C239 1.490(5) .
C238 H23J 0.9600 .
C238 H23K 0.9600 .
C238 H23L 0.9600 .
C239 H23M 0.9600 .
C239 H23N 0.9600 .
C239 H23O 0.9600 .
C240 H240 0.9300 .
C240 C241 1.3900 .
C240 C245 1.3900 .
C241 H241 0.9300 .
C241 C242 1.3900 .
C242 H242 0.9300 .
C242 C243 1.3900 .
C243 C244 1.3900 .
C243 C247 1.511(9) .
C244 C245 1.3900 .
C244 C246 1.509(8) .
C245 H245 0.9300 .
C246 H24D 0.9600 .
C246 H24E 0.9600 .
C246 H24F 0.9600 .
C247 H24G 0.9600 .
C247 H24H 0.9600 .
C247 H24I 0.9600 .
C250 H250 0.9300 .
C250 C251 1.3900 .
C250 C255 1.3900 .
C251 H251 0.9300 .
C251 C252 1.3900 .
C252 H252 0.9300 .
C252 C253 1.3900 .
C253 H253 0.9300 .
C253 C254 1.3900 .
C254 C255 1.3900 .
C254 C257 1.519(7) .
C255 C256 1.512(7) .
C256 H25A 0.9600 .
C256 H25B 0.9600 .
C256 H25C 0.9600 .
C257 H25D 0.9600 .
C257 H25E 0.9600 .
C257 H25F 0.9600 .
C270 C271 1.3900 .
C270 C275 1.3900 .
C270 C277 1.519(7) .
C271 C272 1.3900 .
C271 C276 1.513(7) .
C272 H272 0.9300 .
C272 C273 1.3900 .
C273 H273 0.9300 .
C273 C274 1.3900 .
C274 H274 0.9300 .
C274 C275 1.3900 .
C275 H275 0.9300 .
C276 H27A 0.9600 .
C276 H27B 0.9600 .
C276 H27C 0.9600 .
C277 H27D 0.9600 .
C277 H27E 0.9600 .
C277 H27F 0.9600 .
C278 C279 1.3900 .
C278 C283 1.3900 .
C278 C285 1.525(7) .
C279 H279 0.9300 .
C279 C280 1.3900 .
C280 H280 0.9300 .
C280 C281 1.3900 .
C281 H281 0.9300 .
C281 C282 1.3900 .
C282 H282 0.9300 .
C282 C283 1.3900 .
C283 C284 1.521(7) .
C284 H28A 0.9600 .
C284 H28B 0.9600 .
C284 H28C 0.9600 .
C285 H28D 0.9600 .
C285 H28E 0.9600 .
C285 H28F 0.9600 .
C286 C287 1.3900 .
C286 C291 1.3900 .
C286 C293 1.524(7) .
C287 H287 0.9300 .
C287 C288 1.3900 .
C288 H288 0.9300 .
C288 C289 1.3900 .
C289 H289 0.9300 .
C289 C290 1.3900 .
C290 H290 0.9300 .
C290 C291 1.3900 .
C291 C292 1.518(7) .
C292 H29A 0.9600 .
C292 H29B 0.9600 .
C292 H29C 0.9600 .
C293 H29D 0.9600 .
C293 H29E 0.9600 .
C293 H29F 0.9600 .

loop_
_geom_torsion_atom_site_label_1
_geom_torsion_atom_site_label_2
_geom_torsion_atom_site_label_3
_geom_torsion_atom_site_label_4
_geom_torsion
_geom_torsion_site_symmetry_1
_geom_torsion_site_symmetry_2
_geom_torsion_site_symmetry_3
_geom_torsion_site_symmetry_4
C1 C2 C3 C122 3.9(5) . . . 2_767
C1 C2 C4 C5 95.2(3) . . . .
C1 C2 C4 C16 -15.4(4) . . . .
C1 C2 C4 C25 -137.1(3) . . . .
C1 C120 C121 C117 -177.8(3) 2_767 . . .
C1 C120 C121 C126 58.9(5) 2_767 . . .
C1 C120 C121 C137 -55.9(5) 2_767 . . .
C2 C4 C5 C6 60.4(4) . . . .
C2 C4 C5 C10 -120.3(3) . . . .
C2 C4 C16 C11 117.7(3) . . . .
C2 C4 C16 C15 -60.7(4) . . . .
C2 C4 C25 C26 170.5(3) . . . .
C2 C4 C25 C37 60.5(3) . . . .
C2 C4 C25 C46 -65.6(4) . . . .
C3 C2 C4 C5 -80.0(4) . . . .
C3 C2 C4 C16 169.4(3) . . . .
C3 C2 C4 C25 47.6(4) . . . .
C4 C2 C3 C122 179.2(3) . . . 2_767
C4 C5 C6 C7 175.0(3) . . . .
C4 C5 C10 C9 -176.5(3) . . . .
C4 C5 C10 C11 3.0(4) . . . .
C4 C25 C26 C27 57.4(4) . . . .
C4 C25 C26 C31 -121.8(3) . . . .
C4 C25 C37 C32 122.2(3) . . . .
C4 C25 C37 C36 -58.2(4) . . . .
C4 C25 C46 C47 -78.6(4) . . . .
C4 C25 C46 C51 105.1(3) . . . .
C5 C4 C16 C11 2.6(3) . . . .
C5 C4 C16 C15 -175.8(3) . . . .
C5 C4 C25 C26 -63.8(3) . . . .
C5 C4 C25 C37 -173.9(2) . . . .
C5 C4 C25 C46 60.1(3) . . . .
C5 C6 C7 C8 1.9(5) . . . .
C5 C6 C7 C21 -175.3(3) . . . .
C5 C10 C11 C12 176.6(4) . . . .
C5 C10 C11 C16 -1.3(4) . . . .
C6 C5 C10 C9 2.8(5) . . . .
C6 C5 C10 C11 -177.6(3) . . . .
C6 C7 C8 C9 1.7(6) . . . .
C6 C7 C21 C22 109.0(4) . . . .
C6 C7 C21 C23 -131.1(4) . . . .
C6 C7 C21 C24 -10.2(5) . . . .
C7 C8 C9 C10 -3.1(6) . . . .
C8 C7 C21 C22 -68.1(5) . . . .
C8 C7 C21 C23 51.8(5) . . . .
C8 C7 C21 C24 172.7(4) . . . .
C8 C9 C10 C5 0.7(5) . . . .
C8 C9 C10 C11 -178.7(4) . . . .
C9 C10 C11 C12 -3.9(7) . . . .
C9 C10 C11 C16 178.2(4) . . . .
C10 C5 C6 C7 -4.2(5) . . . .
C10 C11 C12 C13 -178.3(4) . . . .
C10 C11 C16 C4 -1.0(4) . . . .
C10 C11 C16 C15 177.6(3) . . . .
C11 C12 C13 C14 1.7(6) . . . .
C12 C11 C16 C4 -179.2(3) . . . .
C12 C11 C16 C15 -0.6(5) . . . .
C12 C13 C14 C15 -1.7(6) . . . .
C12 C13 C14 C17 179.5(4) . . . .
C13 C14 C15 C16 0.5(5) . . . .
C13 C14 C17 C18A -11.6(7) . . . .
C13 C14 C17 C19A -140.0(8) . . . .
C13 C14 C17 C20A 101.3(6) . . . .
C13 C14 C17 C18B -54.9(7) . . . .
C13 C14 C17 C19B -170.7(7) . . . .
C13 C14 C17 C20B 74.2(8) . . . .
C14 C15 C16 C4 178.9(3) . . . .
C14 C15 C16 C11 0.6(5) . . . .
C15 C14 C17 C18A 169.7(5) . . . .
C15 C14 C17 C19A 41.2(8) . . . .
C15 C14 C17 C20A -77.4(6) . . . .
C15 C14 C17 C18B 126.3(7) . . . .
C15 C14 C17 C19B 10.6(8) . . . .
C15 C14 C17 C20B -104.6(7) . . . .
C16 C4 C5 C6 177.3(3) . . . .
C16 C4 C5 C10 -3.4(3) . . . .
C16 C4 C25 C26 46.4(3) . . . .
C16 C4 C25 C37 -63.6(3) . . . .
C16 C4 C25 C46 170.4(2) . . . .
C16 C11 C12 C13 -0.6(5) . . . .
C17 C14 C15 C16 179.3(3) . . . .
C21 C7 C8 C9 179.1(4) . . . .
C25 C4 C5 C6 -69.3(4) . . . .
C25 C4 C5 C10 110.0(3) . . . .
C25 C4 C16 C11 -115.2(3) . . . .
C25 C4 C16 C15 66.4(4) . . . .
C25 C26 C27 C28 -179.7(3) . . . .
C25 C26 C31 C30 -179.3(3) . . . .
C25 C26 C31 C32 2.9(4) . . . .
C25 C46 C47 C48 -179.5(3) . . . .
C25 C46 C51 C50 179.3(3) . . . .
C26 C25 C37 C32 6.1(3) . . . .
C26 C25 C37 C36 -174.4(3) . . . .
C26 C25 C46 C47 46.3(4) . . . .
C26 C25 C46 C51 -130.1(3) . . . .
C26 C27 C28 C29 -0.8(5) . . . .
C26 C27 C28 C38 177.4(3) . . . .
C26 C31 C32 C33 177.9(4) . . . .
C26 C31 C32 C37 1.1(4) . . . .
C27 C26 C31 C30 1.3(5) . . . .
C27 C26 C31 C32 -176.4(3) . . . .
C27 C28 C29 C30 1.6(6) . . . .
C27 C28 C38 C39A -179.9(7) . . . .
C27 C28 C38 C40A -63.2(7) . . . .
C27 C28 C38 C41A 55.7(7) . . . .
C27 C28 C38 C39B -98.8(6) . . . .
C27 C28 C38 C40B 148.2(7) . . . .
C27 C28 C38 C41B 21.4(7) . . . .
C28 C29 C30 C31 -0.8(6) . . . .
C29 C28 C38 C39A -1.8(8) . . . .
C29 C28 C38 C40A 114.9(7) . . . .
C29 C28 C38 C41A -126.1(7) . . . .
C29 C28 C38 C39B 79.3(7) . . . .
C29 C28 C38 C40B -33.6(8) . . . .
C29 C28 C38 C41B -160.4(7) . . . .
C29 C30 C31 C26 -0.7(5) . . . .
C29 C30 C31 C32 176.7(3) . . . .
C30 C31 C32 C33 0.3(6) . . . .
C30 C31 C32 C37 -176.5(4) . . . .
C31 C26 C27 C28 -0.6(5) . . . .
C31 C32 C33 C34 -176.0(4) . . . .
C31 C32 C37 C25 -4.8(4) . . . .
C31 C32 C37 C36 175.6(3) . . . .
C32 C33 C34 C35 1.0(6) . . . .
C33 C32 C37 C25 178.0(3) . . . .
C33 C32 C37 C36 -1.6(5) . . . .
C33 C34 C35 C36 -1.1(5) . . . .
C33 C34 C35 C42 178.3(3) . . . .
C34 C35 C36 C37 -0.2(5) . . . .
C34 C35 C42 C43A 12.7(6) . . . .
C34 C35 C42 C44A 129.2(5) . . . .
C34 C35 C42 C45A -111.4(6) . . . .
C34 C35 C42 C43B 42.4(8) . . . .
C34 C35 C42 C44B 173.8(7) . . . .
C34 C35 C42 C45B -75.4(8) . . . .
C35 C36 C37 C25 -178.0(3) . . . .
C35 C36 C37 C32 1.5(5) . . . .
C36 C35 C42 C43A -167.9(5) . . . .
C36 C35 C42 C44A -51.4(5) . . . .
C36 C35 C42 C45A 68.0(6) . . . .
C36 C35 C42 C43B -138.2(8) . . . .
C36 C35 C42 C44B -6.7(8) . . . .
C36 C35 C42 C45B 104.0(8) . . . .
C37 C25 C26 C27 174.0(3) . . . .
C37 C25 C26 C31 -5.3(3) . . . .
C37 C25 C46 C47 154.9(3) . . . .
C37 C25 C46 C51 -21.4(4) . . . .
C37 C32 C33 C34 0.4(5) . . . .
C38 C28 C29 C30 -176.6(3) . . . .
C42 C35 C36 C37 -179.6(3) . . . .
C46 C25 C26 C27 -71.2(4) . . . .
C46 C25 C26 C31 109.5(3) . . . .
C46 C25 C37 C32 -107.8(3) . . . .
C46 C25 C37 C36 71.7(4) . . . .
C46 C47 C48 C49 1.1(5) . . . .
C47 C46 C51 C50 2.7(5) . . . .
C47 C48 C49 C50 1.2(5) . . . .
C47 C48 C49 C52 -177.8(3) . . . .
C48 C49 C50 C51 -1.4(5) . . . .
C48 C49 C50 C58 -179.7(3) . . . .
C48 C49 C52 C53 0.3(6) . . . .
C48 C49 C52 C57 178.4(3) . . . .
C49 C50 C51 C46 -0.6(5) . . . .
C49 C50 C58 C57 1.4(3) . . . .
C49 C50 C58 C59 123.2(3) . . . .
C49 C50 C58 C70 -121.3(3) . . . .
C49 C52 C53 C54 176.0(3) . . . .
C49 C52 C57 C56 -176.7(3) . . . .
C49 C52 C57 C58 1.6(4) . . . .
C50 C49 C52 C53 -178.8(3) . . . .
C50 C49 C52 C57 -0.7(4) . . . .
C50 C58 C59 C60 -55.9(5) . . . .
C50 C58 C59 C64 123.4(3) . . . .
C50 C58 C70 C65 -124.5(3) . . . .
C50 C58 C70 C69 56.4(5) . . . .
C51 C46 C47 C48 -3.0(5) . . . .
C51 C50 C58 C57 -176.8(3) . . . .
C51 C50 C58 C59 -55.0(4) . . . .
C51 C50 C58 C70 60.5(4) . . . .
C52 C49 C50 C51 177.8(3) . . . .
C52 C49 C50 C58 -0.5(4) . . . .
C52 C53 C54 C55 -0.3(5) . . . .
C52 C57 C58 C50 -1.8(3) . . . .
C52 C57 C58 C59 -124.5(3) . . . .
C52 C57 C58 C70 120.3(3) . . . .
C53 C52 C57 C56 1.7(5) . . . .
C53 C52 C57 C58 -180.0(3) . . . .
C53 C54 C55 C56 2.6(5) . . . .
C53 C54 C55 C71 -179.5(3) . . . .
C54 C55 C56 C57 -2.8(5) . . . .
C54 C55 C71 C72 -42.2(4) . . . .
C54 C55 C71 C83 -151.4(3) . . . .
C54 C55 C71 C92 82.2(4) . . . .
C55 C56 C57 C52 0.7(5) . . . .
C55 C56 C57 C58 -177.3(3) . . . .
C55 C71 C72 C73 70.4(4) . . . .
C55 C71 C72 C77 -110.6(3) . . . .
C55 C71 C83 C78 109.8(3) . . . .
C55 C71 C83 C82 -69.7(4) . . . .
C55 C71 C92 C93 -51.9(4) . . . .
C55 C71 C92 C104 -161.4(3) . . . .
C55 C71 C92 C113 73.9(3) . . . .
C56 C55 C71 C72 135.6(3) . . . .
C56 C55 C71 C83 26.4(4) . . . .
C56 C55 C71 C92 -100.1(4) . . . .
C56 C57 C58 C50 176.3(3) . . . .
C56 C57 C58 C59 53.6(5) . . . .
C56 C57 C58 C70 -61.5(4) . . . .
C57 C52 C53 C54 -1.9(5) . . . .
C57 C58 C59 C60 59.2(4) . . . .
C57 C58 C59 C64 -121.5(3) . . . .
C57 C58 C70 C65 120.3(3) . . . .
C57 C58 C70 C69 -58.8(4) . . . .
C58 C50 C51 C46 177.4(3) . . . .
C58 C59 C60 C61 180.0(3) . . . .
C58 C59 C64 C63 -180.0(3) . . . .
C58 C59 C64 C65 -0.4(4) . . . .
C59 C58 C70 C65 -1.6(3) . . . .
C59 C58 C70 C69 179.4(3) . . . .
C59 C60 C61 C62 -0.6(6) . . . .
C59 C64 C65 C66 -176.8(4) . . . .
C59 C64 C65 C70 -0.6(4) . . . .
C60 C59 C64 C63 -0.6(5) . . . .
C60 C59 C64 C65 179.0(3) . . . .
C60 C61 C62 C63 0.4(7) . . . .
C61 C62 C63 C64 -0.2(8) . . . .
C62 C63 C64 C59 0.3(6) . . . .
C62 C63 C64 C65 -179.1(4) . . . .
C63 C64 C65 C66 2.7(7) . . . .
C63 C64 C65 C70 178.9(4) . . . .
C64 C59 C60 C61 0.7(5) . . . .
C64 C65 C66 C67 177.8(4) . . . .
C64 C65 C70 C58 1.4(4) . . . .
C64 C65 C70 C69 -179.4(3) . . . .
C65 C66 C67 C68 -0.5(8) . . . .
C66 C65 C70 C58 178.1(3) . . . .
C66 C65 C70 C69 -2.7(5) . . . .
C66 C67 C68 C69 -0.3(8) . . . .
C67 C68 C69 C70 -0.4(7) . . . .
C68 C69 C70 C58 -179.1(3) . . . .
C68 C69 C70 C65 1.9(5) . . . .
C70 C58 C59 C60 -178.2(3) . . . .
C70 C58 C59 C64 1.1(3) . . . .
C70 C65 C66 C67 2.0(6) . . . .
C71 C55 C56 C57 179.4(3) . . . .
C71 C72 C73 C74 -179.9(3) . . . .
C71 C72 C77 C76 179.0(3) . . . .
C71 C72 C77 C78 -3.3(4) . . . .
C71 C92 C93 C94 67.1(4) . . . .
C71 C92 C93 C98 -114.3(3) . . . .
C71 C92 C104 C99 118.4(3) . . . .
C71 C92 C104 C103 -61.5(4) . . . .
C71 C92 C113 C114 -61.0(4) . . . .
C71 C92 C113 C118 124.0(3) . . . .
C72 C71 C83 C78 -5.5(3) . . . .
C72 C71 C83 C82 175.0(3) . . . .
C72 C71 C92 C93 72.3(3) . . . .
C72 C71 C92 C104 -37.3(3) . . . .
C72 C71 C92 C113 -161.9(2) . . . .
C72 C73 C74 C75 0.0(5) . . . .
C72 C73 C74 C84 -178.7(3) . . . .
C72 C77 C78 C79 -177.7(3) . . . .
C72 C77 C78 C83 -0.5(4) . . . .
C73 C72 C77 C76 -1.9(5) . . . .
C73 C72 C77 C78 175.9(3) . . . .
C73 C74 C75 C76 -0.5(5) . . . .
C73 C74 C84 C85A -59.9(6) . . . .
C73 C74 C84 C86A 54.0(6) . . . .
C73 C74 C84 C87A 176.3(7) . . . .
C73 C74 C84 C85B -135.6(9) . . . .
C73 C74 C84 C86B -7.0(8) . . . .
C73 C74 C84 C87B 117.2(6) . . . .
C74 C75 C76 C77 -0.2(5) . . . .
C75 C74 C84 C85A 121.4(6) . . . .
C75 C74 C84 C86A -124.8(6) . . . .
C75 C74 C84 C87A -2.4(8) . . . .
C75 C74 C84 C85B 45.7(9) . . . .
C75 C74 C84 C86B 174.3(7) . . . .
C75 C74 C84 C87B -61.5(6) . . . .
C75 C76 C77 C72 1.4(5) . . . .
C75 C76 C77 C78 -175.9(3) . . . .
C76 C77 C78 C79 -0.2(6) . . . .
C76 C77 C78 C83 177.0(3) . . . .
C77 C72 C73 C74 1.2(4) . . . .
C77 C78 C79 C80 176.8(4) . . . .
C77 C78 C83 C71 4.0(4) . . . .
C77 C78 C83 C82 -176.4(3) . . . .
C78 C79 C80 C81 -0.5(6) . . . .
C79 C78 C83 C71 -178.4(3) . . . .
C79 C78 C83 C82 1.1(5) . . . .
C79 C80 C81 C82 0.1(6) . . . .
C79 C80 C81 C88 177.4(3) . . . .
C80 C81 C82 C83 0.9(5) . . . .
C80 C81 C88 C89 175.7(4) . . . .
C80 C81 C88 C90 -63.4(5) . . . .
C80 C81 C88 C91 55.6(5) . . . .
C81 C82 C83 C71 177.9(3) . . . .
C81 C82 C83 C78 -1.5(5) . . . .
C82 C81 C88 C89 -7.1(5) . . . .
C82 C81 C88 C90 113.9(4) . . . .
C82 C81 C88 C91 -127.2(4) . . . .
C83 C71 C72 C73 -173.8(3) . . . .
C83 C71 C72 C77 5.2(3) . . . .
C83 C71 C92 C93 -177.8(3) . . . .
C83 C71 C92 C104 72.6(3) . . . .
C83 C71 C92 C113 -52.0(3) . . . .
C83 C78 C79 C80 -0.1(5) . . . .
C84 C74 C75 C76 178.2(3) . . . .
C88 C81 C82 C83 -176.4(3) . . . .
C92 C71 C72 C73 -56.8(4) . . . .
C92 C71 C72 C77 122.2(3) . . . .
C92 C71 C83 C78 -121.6(3) . . . .
C92 C71 C83 C82 58.9(4) . . . .
C92 C93 C94 C95 -178.0(3) . . . .
C92 C93 C98 C97 179.0(3) . . . .
C92 C93 C98 C99 1.1(3) . . . .
C92 C113 C114 C115 -173.8(3) . . . .
C92 C113 C118 C117 173.4(3) . . . .
C93 C92 C104 C99 0.5(3) . . . .
C93 C92 C104 C103 -179.4(3) . . . .
C93 C92 C113 C114 67.2(4) . . . .
C93 C92 C113 C118 -107.9(3) . . . .
C93 C94 C95 C96 -2.4(5) . . . .
C93 C94 C95 C105 175.1(3) . . . .
C93 C98 C99 C100 177.5(4) . . . .
C93 C98 C99 C104 -0.7(4) . . . .
C94 C93 C98 C97 -2.3(5) . . . .
C94 C93 C98 C99 179.8(3) . . . .
C94 C95 C96 C97 0.1(5) . . . .
C94 C95 C105 C106 18.3(5) . . . .
C94 C95 C105 C107 -101.5(4) . . . .
C94 C95 C105 C108 139.7(4) . . . .
C95 C96 C97 C98 1.1(6) . . . .
C96 C95 C105 C106 -164.2(4) . . . .
C96 C95 C105 C107 76.0(4) . . . .
C96 C95 C105 C108 -42.9(5) . . . .
C96 C97 C98 C93 0.0(5) . . . .
C96 C97 C98 C99 177.4(4) . . . .
C97 C98 C99 C100 -0.1(6) . . . .
C97 C98 C99 C104 -178.3(3) . . . .
C98 C93 C94 C95 3.5(5) . . . .
C98 C99 C100 C101 -178.6(4) . . . .
C98 C99 C104 C92 0.1(4) . . . .
C98 C99 C104 C103 -180.0(3) . . . .
C99 C100 C101 C102 -0.7(6) . . . .
C100 C99 C104 C92 -178.4(3) . . . .
C100 C99 C104 C103 1.6(5) . . . .
C100 C101 C102 C103 1.0(6) . . . .
C100 C101 C102 C109 178.5(4) . . . .
C101 C102 C103 C104 0.1(5) . . . .
C101 C102 C109 C110 163.6(5) . . . .
C101 C102 C109 C111 45.1(7) . . . .
C101 C102 C109 C112 -78.9(7) . . . .
C101 C102 C109 C11A 114.4(9) . . . .
C101 C102 C109 C11B 12.8(10) . . . .
C101 C102 C109 C11C -104.0(11) . . . .
C102 C103 C104 C92 178.6(3) . . . .
C102 C103 C104 C99 -1.3(5) . . . .
C103 C102 C109 C110 -18.9(6) . . . .
C103 C102 C109 C111 -137.4(6) . . . .
C103 C102 C109 C112 98.6(6) . . . .
C103 C102 C109 C11A -68.1(9) . . . .
C103 C102 C109 C11B -169.7(9) . . . .
C103 C102 C109 C11C 73.5(11) . . . .
C104 C92 C93 C94 -179.5(3) . . . .
C104 C92 C93 C98 -0.9(3) . . . .
C104 C92 C113 C114 176.6(3) . . . .
C104 C92 C113 C118 1.6(4) . . . .
C104 C99 C100 C101 -0.5(5) . . . .
C105 C95 C96 C97 -177.5(3) . . . .
C109 C102 C103 C104 -177.5(3) . . . .
C113 C92 C93 C94 -63.0(4) . . . .
C113 C92 C93 C98 115.5(3) . . . .
C113 C92 C104 C99 -113.7(3) . . . .
C113 C92 C104 C103 66.3(4) . . . .
C113 C114 C115 C116 0.9(5) . . . .
C114 C113 C118 C117 -2.0(5) . . . .
C114 C115 C116 C117 -2.6(5) . . . .
C114 C115 C116 C119 173.5(3) . . . .
C115 C116 C117 C118 2.1(5) . . . .
C115 C116 C117 C121 179.0(3) . . . .
C115 C116 C119 C120 -175.4(4) . . . .
C115 C116 C119 C122 4.9(7) . . . .
C116 C117 C118 C113 0.3(5) . . . .
C116 C117 C121 C120 -3.9(4) . . . .
C116 C117 C121 C126 115.9(3) . . . .
C116 C117 C121 C137 -128.5(3) . . . .
C116 C119 C120 C1 178.5(3) . . . 2_767
C116 C119 C120 C121 -3.7(4) . . . .
C116 C119 C122 C3 -179.4(3) . . . 2_767
C117 C116 C119 C120 1.1(4) . . . .
C117 C116 C119 C122 -178.6(4) . . . .
C117 C121 C126 C127 -61.0(5) . . . .
C117 C121 C126 C131 123.0(3) . . . .
C117 C121 C137 C132 -123.7(3) . . . .
C117 C121 C137 C136 53.5(5) . . . .
C118 C113 C114 C115 1.4(5) . . . .
C118 C117 C121 C120 172.8(3) . . . .
C118 C117 C121 C126 -67.4(5) . . . .
C118 C117 C121 C137 48.2(5) . . . .
C119 C116 C117 C118 -174.9(3) . . . .
C119 C116 C117 C121 2.0(4) . . . .
C119 C120 C121 C117 4.6(4) . . . .
C119 C120 C121 C126 -118.7(3) . . . .
C119 C120 C121 C137 126.5(3) . . . .
C120 C1 C2 C3 -3.0(5) 2_767 . . .
C120 C1 C2 C4 -178.6(3) 2_767 . . .
C120 C119 C122 C3 1.0(5) . . . 2_767
C120 C121 C126 C127 53.3(4) . . . .
C120 C121 C126 C131 -122.7(3) . . . .
C120 C121 C137 C132 120.7(3) . . . .
C120 C121 C137 C136 -62.2(4) . . . .
C121 C117 C118 C113 -176.1(3) . . . .
C121 C126 C127 C128 -173.6(3) . . . .
C121 C126 C131 C130 175.0(3) . . . .
C121 C126 C131 C132 -2.5(4) . . . .
C122 C119 C120 C1 -1.8(5) . . . 2_767
C122 C119 C120 C121 176.0(3) . . . .
C126 C121 C137 C132 0.5(3) . . . .
C126 C121 C137 C136 177.6(3) . . . .
C126 C127 C128 C129 -1.2(6) . . . .
C126 C131 C132 C133 -176.2(4) . . . .
C126 C131 C132 C137 2.8(4) . . . .
C127 C126 C131 C130 -1.3(5) . . . .
C127 C126 C131 C132 -178.8(3) . . . .
C127 C128 C129 C130 -0.1(7) . . . .
C128 C129 C130 C131 0.7(7) . . . .
C129 C130 C131 C126 0.0(6) . . . .
C129 C130 C131 C132 176.8(4) . . . .
C130 C131 C132 C133 6.7(7) . . . .
C130 C131 C132 C137 -174.3(4) . . . .
C131 C126 C127 C128 1.9(5) . . . .
C131 C132 C133 C134 178.4(4) . . . .
C131 C132 C137 C121 -2.0(4) . . . .
C131 C132 C137 C136 -179.4(3) . . . .
C132 C133 C134 C135 1.5(7) . . . .
C133 C132 C137 C121 177.2(3) . . . .
C133 C132 C137 C136 -0.2(5) . . . .
C133 C134 C135 C136 -1.6(7) . . . .
C134 C135 C136 C137 0.8(6) . . . .
C135 C136 C137 C121 -176.7(3) . . . .
C135 C136 C137 C132 0.1(5) . . . .
C137 C121 C126 C127 177.2(3) . . . .
C137 C121 C126 C131 1.3(3) . . . .
C137 C132 C133 C134 -0.6(6) . . . .
C200 C201 C202 C203 0.1 . . . .
C201 C200 C205 C204 0.0 . . . .
C201 C200 C205 C207 179.3(4) . . . .
C201 C202 C203 C204 -0.2 . . . .
C202 C203 C204 C205 0.1 . . . .
C202 C203 C204 C206 -177.6(4) . . . .
C203 C204 C205 C200 0.0 . . . .
C203 C204 C205 C207 -179.4(4) . . . .
C205 C200 C201 C202 0.0 . . . .
C206 C204 C205 C200 177.6(4) . . . .
C206 C204 C205 C207 -1.7(5) . . . .
C208 C209 C210 C211 0.0 . . . .
C209 C208 C213 C212 0.0 . . . .
C209 C208 C213 C215 179.6(3) . . . .
C209 C210 C211 C212 0.0 . . . .
C210 C211 C212 C213 0.0 . . . .
C210 C211 C212 C214 176.6(4) . . . .
C211 C212 C213 C208 0.0 . . . .
C211 C212 C213 C215 -179.6(3) . . . .
C213 C208 C209 C210 0.0 . . . .
C214 C212 C213 C208 -176.5(4) . . . .
C214 C212 C213 C215 3.9(4) . . . .
C216 C217 C218 C219 0.0 . . . .
C217 C216 C221 C220 0.1 . . . .
C217 C216 C221 C223 -178.7(7) . . . .
C217 C218 C219 C220 0.0 . . . .
C218 C219 C220 C221 0.0 . . . .
C218 C219 C220 C222 -176.5(6) . . . .
C219 C220 C221 C216 -0.1 . . . .
C219 C220 C221 C223 178.7(7) . . . .
C221 C216 C217 C218 -0.1 . . . .
C222 C220 C221 C216 176.5(6) . . . .
C222 C220 C221 C223 -4.7(8) . . . .
C22A C22B C22C C22D 0.0 . . . .
C22B C22A C22F C22E 0.0 . . . .
C22B C22A C22F C22G -178.9(14) . . . .
C22B C22C C22D C22E 0.0 . . . .
C22C C22D C22E C22F 0.0 . . . .
C22C C22D C22E C22H 177.1(14) . . . .
C22D C22E C22F C22A 0.0 . . . .
C22D C22E C22F C22G 178.9(14) . . . .
C22F C22A C22B C22C 0.0 . . . .
C22H C22E C22F C22A -177.1(14) . . . .
C22H C22E C22F C22G 1.8(15) . . . .
C224 C225 C226 C227 1.0(10) . . . .
C225 C224 C229 C228 -0.5(9) . . . .
C225 C224 C229 C231 179.0(6) . . . .
C225 C226 C227 C228 -1.0(9) . . . .
C226 C227 C228 C229 0.2(8) . . . .
C226 C227 C228 C230 179.9(6) . . . .
C227 C228 C229 C224 0.6(8) . . . .
C227 C228 C229 C231 -178.9(6) . . . .
C229 C224 C225 C226 -0.3(10) . . . .
C230 C228 C229 C224 -179.2(6) . . . .
C230 C228 C229 C231 1.3(9) . . . .
C232 C233 C234 C235 0.1 . . . .
C233 C232 C237 C236 0.1 . . . .
C233 C232 C237 C239 -178.6(3) . . . .
C233 C234 C235 C236 0.0 . . . .
C234 C235 C236 C237 0.0 . . . .
C234 C235 C236 C238 177.6(4) . . . .
C235 C236 C237 C232 0.0 . . . .
C235 C236 C237 C239 178.7(3) . . . .
C237 C232 C233 C234 -0.1 . . . .
C238 C236 C237 C232 -177.7(3) . . . .
C238 C236 C237 C239 1.0(4) . . . .
C240 C241 C242 C243 0.0 . . . .
C241 C240 C245 C244 0.0 . . . .
C241 C242 C243 C244 0.0 . . . .
C241 C242 C243 C247 178.1(9) . . . .
C242 C243 C244 C245 0.0 . . . .
C242 C243 C244 C246 176.4(8) . . . .
C243 C244 C245 C240 0.0 . . . .
C245 C240 C241 C242 0.0 . . . .
C246 C244 C245 C240 -176.4(8) . . . .
C247 C243 C244 C245 -178.0(9) . . . .
C247 C243 C244 C246 -1.6(10) . . . .
C250 C251 C252 C253 0.0 . . . .
C251 C250 C255 C254 0.0 . . . .
C251 C250 C255 C256 179.6(11) . . . .
C251 C252 C253 C254 0.0 . . . .
C252 C253 C254 C255 0.0 . . . .
C252 C253 C254 C257 174.1(12) . . . .
C253 C254 C255 C250 0.0 . . . .
C253 C254 C255 C256 -179.6(11) . . . .
C255 C250 C251 C252 0.0 . . . .
C257 C254 C255 C250 -174.0(12) . . . .
C257 C254 C255 C256 6.4(14) . . . .
C270 C271 C272 C273 0.0 . . . .
C271 C270 C275 C274 0.0 . . . .
C271 C272 C273 C274 0.0 . . . .
C272 C273 C274 C275 0.0 . . . .
C273 C274 C275 C270 0.0 . . . .
C275 C270 C271 C272 0.0 . . . .
C275 C270 C271 C276 -178.8(9) . . . .
C276 C271 C272 C273 178.8(9) . . . .
C277 C270 C271 C272 179.2(7) . . . .
C277 C270 C271 C276 0.4(10) . . . .
C277 C270 C275 C274 -179.2(7) . . . .
C278 C279 C280 C281 0.0 . . . .
C279 C278 C283 C282 0.0 . . . .
C279 C278 C283 C284 179.7(8) . . . .
C279 C280 C281 C282 0.0 . . . .
C280 C281 C282 C283 0.0 . . . .
C281 C282 C283 C278 0.0 . . . .
C281 C282 C283 C284 -179.7(8) . . . .
C283 C278 C279 C280 0.0 . . . .
C285 C278 C279 C280 -178.1(10) . . . .
C285 C278 C283 C282 178.1(10) . . . .
C285 C278 C283 C284 -2.2(12) . . . .
C286 C287 C288 C289 0.0 . . . .
C287 C286 C291 C290 0.0 . . . .
C287 C286 C291 C292 -179.8(8) . . . .
C287 C288 C289 C290 0.0 . . . .
C288 C289 C290 C291 0.0 . . . .
C289 C290 C291 C286 0.0 . . . .
C289 C290 C291 C292 179.8(8) . . . .
C291 C286 C287 C288 0.0 . . . .
C293 C286 C287 C288 -177.5(9) . . . .
C293 C286 C291 C290 177.5(9) . . . .
C293 C286 C291 C292 -2.3(11) . . . .

_cod_database_fobs_code 1542340
